data_1573115
loop_
_publ_author_name
'Wu, Weikang'
'Rajeshkumar, Thayalan'
'Zhu, Shan'
'Chai, Fuxiang'
'Hong, Dongjing'
'Huang, Zeming'
'Yuan, Qingbing'
'Maron, Laurent'
'Wang, Shaowu'

_publ_section_title
;
 Rare-earth metal complexes bearing electrophilic and nucleophilic carbon
 centres and their unique reactivity patterns towards pyridine
 derivatives.
;
_journal_issue 48
_journal_name_full 'Chemical science'
_journal_page_first 20315
_journal_page_last 20327
_journal_paper_doi 10.1039/d4sc04197f
_journal_volume 15
_journal_year 2024
_chemical_formula_moiety 'C70 H91 Er N10, 0.5(C7 H8)'
_chemical_formula_sum 'C73.5 H95 Er N10'
_chemical_formula_weight 1285.85
_space_group_crystal_system monoclinic
_space_group_IT_number 14
_space_group_name_Hall '-P 2ybc'
_space_group_name_H-M_alt 'P 1 21/c 1'
_atom_sites_solution_hydrogens geom
_atom_sites_solution_primary iterative
_audit_creation_date 2024-04-16
_audit_creation_method
;
Olex2 1.5
(compiled 2023.08.24 svn.re1ec1418 for OlexSys, GUI svn.r6817)
;
_audit_update_record
;
2024-05-29 deposited with the CCDC.	2024-11-12 downloaded from the CCDC.
;
_cell_angle_alpha 90
_cell_angle_beta 98.576(2)
_cell_angle_gamma 90
_cell_formula_units_Z 8
_cell_length_a 21.640(3)
_cell_length_b 23.137(3)
_cell_length_c 29.409(4)
_cell_measurement_reflns_used 9932
_cell_measurement_temperature 300
_cell_measurement_theta_max 21.75
_cell_measurement_theta_min 2.19
_cell_volume 14560(3)
_computing_molecular_graphics 'Olex2 1.5 (Dolomanov et al., 2009)'
_computing_publication_material 'Olex2 1.5 (Dolomanov et al., 2009)'
_computing_structure_refinement 'SHELXL 2018/3 (Sheldrick, 2015)'
_computing_structure_solution 'olex2.solve 1.5 (Bourhis et al., 2015)'
_diffrn_ambient_temperature 300
_diffrn_measured_fraction_theta_full 0.999
_diffrn_measured_fraction_theta_max 0.999
_diffrn_measurement_device_type 'Bruker APEX-II CCD'
_diffrn_measurement_method '\f and \w scans'
_diffrn_radiation_type MoK\a
_diffrn_radiation_wavelength 0.71073
_diffrn_reflns_av_R_equivalents 0.1643
_diffrn_reflns_av_unetI/netI 0.1241
_diffrn_reflns_Laue_measured_fraction_full 0.999
_diffrn_reflns_Laue_measured_fraction_max 0.999
_diffrn_reflns_limit_h_max 25
_diffrn_reflns_limit_h_min -25
_diffrn_reflns_limit_k_max 27
_diffrn_reflns_limit_k_min -27
_diffrn_reflns_limit_l_max 34
_diffrn_reflns_limit_l_min -34
_diffrn_reflns_number 139385
_diffrn_reflns_point_group_measured_fraction_full 0.999
_diffrn_reflns_point_group_measured_fraction_max 0.999
_diffrn_reflns_theta_full 25.000
_diffrn_reflns_theta_max 25.000
_diffrn_reflns_theta_min 1.125
_exptl_absorpt_coefficient_mu 1.198
_exptl_absorpt_correction_T_max 0.741
_exptl_absorpt_correction_T_min 0.411
_exptl_absorpt_correction_type multi-scan
_exptl_crystal_colour 'clear light black'
_exptl_crystal_colour_lustre clear
_exptl_crystal_colour_modifier light
_exptl_crystal_colour_primary black
_exptl_crystal_density_diffrn 1.173
_exptl_crystal_description block
_exptl_crystal_F_000 5392
_exptl_crystal_size_max 0.21
_exptl_crystal_size_mid 0.2
_exptl_crystal_size_min 0.19
_refine_diff_density_max 1.688
_refine_diff_density_min -1.141
_refine_diff_density_rms 0.102
_refine_ls_extinction_method none
_refine_ls_goodness_of_fit_ref 1.040
_refine_ls_hydrogen_treatment constr
_refine_ls_matrix_type full
_refine_ls_number_parameters 1881
_refine_ls_number_reflns 25608
_refine_ls_number_restraints 1483
_refine_ls_restrained_S_all 1.033
_refine_ls_R_factor_all 0.1611
_refine_ls_R_factor_gt 0.0703
_refine_ls_shift/su_max 0.003
_refine_ls_shift/su_mean 0.000
_refine_ls_structure_factor_coef Fsqd
_refine_ls_weighting_details 'w=1/[\s^2^(Fo^2^)+(0.0602P)^2^+14.8692P] where P=(Fo^2^+2Fc^2^)/3'
_refine_ls_weighting_scheme calc
_refine_ls_wR_factor_gt 0.1315
_refine_ls_wR_factor_ref 0.1653
_reflns_Friedel_coverage 0.000
_reflns_number_gt 13353
_reflns_number_total 25608
_reflns_threshold_expression 'I > 2\s(I)'
_cod_data_source_file d4sc04197f4.cif
_cod_data_source_block 8a
_cod_depositor_comments 'Adding full bibliography for 1573095--1573138.cif.'
_cod_original_formula_sum 'C73.50 H95 Er N10'
_cod_database_code 1573115
_shelx_shelxl_version_number 2018/3
_shelx_space_group_comment
;
The symmetry employed for this shelxl refinement is uniquely defined
by the following loop, which should always be used as a source of
symmetry information in preference to the above space-group names.
They are only intended as comments.
;
_shelx_estimated_absorpt_t_max 0.804
_shelx_estimated_absorpt_t_min 0.787
_olex2_refinement_description
;
1. Fixed Uiso
 At 1.2 times of:
  All C(H) groups, All C(H,H) groups, All C(H,H,H,H) groups
 At 1.5 times of:
  All C(H,H,H) groups
2. Restrained distances
 C1O-C1P
 1.51 with sigma of 0.02
 N5-C38 = N5-C39 = N5A-C43A = N5A-C38 = N5-C43 = N5A-C39A
 1.48 with sigma of 0.01
 C43A-C42A = C40-C39 = C42A-C41A = C41-C40 = C42-C41 = C41A-C40A = C40A-C39A =
 C43-C42
 1.54 with sigma of 0.01
 C108-C107 = C141-C107
 1.54 with sigma of 0.01
 N15-C108 = N15A-C141 = N15-C113 = N15A-C1F = N15A-C1B = N15-C109
 1.48 with sigma of 0.01
 C113-C112 = C1F-C1E = C112-C111 = C1E-C1D = C111-C110 = C1D-C1C = C1C-C1B =
 C110-C109
 1.54 with sigma of 0.01
 C1G-C1H
 1.51 with sigma of 0.02
 C1I-C1J = C1K-C1L = C1L-C1M
 1.38 with sigma of 0.02
 C1H-C1I = C1H-C1M = C1J-C1K
 1.39 with sigma of 0.02
 C1Q-C1R = C1S-C1T = C1T-C1U
 1.38 with sigma of 0.02
 C1P-C1Q = C1P-C1U = C1R-C1S
 1.39 with sigma of 0.02
 C1M-C1H = C1I-C1H = C1J-C1I = C1K-C1J = C1L-C1K = C1M-C1L
 1.4 with sigma of 0.01
 C1O-C1Q = C1O-C1U
 2.52 with sigma of 0.04
 C1J-C1L = C1K-C1M
 2.4 with sigma of 0.04
 C1G-C1I = C1G-C1M
 2.52 with sigma of 0.04
 C1H-C1J
 2.42 with sigma of 0.04
 C1H-C1L
 2.41 with sigma of 0.04
 C1I-C1K
 2.39 with sigma of 0.04
 C1R-C1T = C1S-C1U
 2.4 with sigma of 0.04
 C1P-C1R
 2.42 with sigma of 0.04
 C1P-C1T
 2.41 with sigma of 0.04
 C1Q-C1S
 2.39 with sigma of 0.04
 C1O-C1U \\sim C1O-C1Q
 with sigma of 0.04
 C126-C124 \\sim C125-C124
 with sigma of 0.02
 C12A-C11A \\sim C12-C11 \\sim C13-C12 \\sim C13A-C12A \\sim C14-C13 \\sim
C14A-C13A \\sim C15A-C14A ~
 C15-C14
 with sigma of 0.02
 N2-C11A \\sim N2-C11 \\sim N2-C15A \\sim N2-C15
 with sigma of 0.02
 C82A-C81A \\sim C82-C81 \\sim C83A-C82A \\sim C84-C83 \\sim C84A-C83A \\sim
C85A-C84A \\sim C85-C84 ~
 C83-C82
 with sigma of 0.02
 C80-C79 \\sim C80A-C79
 with sigma of 0.02
 N12A-C80A \\sim N12-C80 \\sim N12-C81 \\sim N12A-C81A \\sim N12A-C85A \\sim
N12-C85
 with sigma of 0.02
 C148-C121 \\sim C122-C121 \\sim C1A-C121 \\sim C123-C121
 with sigma of 0.02
 N5-C38 \\sim N5A-C38 \\sim N5A-C43A \\sim N5-C39 \\sim N5A-C39A \\sim N5-C43
 with sigma of 0.02
 C43A-C42A \\sim C40-C39 \\sim C42A-C41A \\sim C41-C40 \\sim C42-C41 \\sim
C41A-C40A \\sim C40A-C39A ~
 C43-C42
 with sigma of 0.02
 N15-C113 \\sim N15A-C141 \\sim N15-C108 \\sim N15A-C1F \\sim N15-C109 \\sim
N15A-C1B
 with sigma of 0.02
 C141-C107 \\sim C108-C107
 with sigma of 0.02
 C35-C34 \\sim C113-C112 \\sim C1F-C1E \\sim C1E-C1D \\sim C112-C111 \\sim
C110-C109 \\sim C1C-C1B ~
 C1D-C1C \\sim C111-C110
 with sigma of 0.02
 C1H-C1I \\sim C1I-C1J \\sim C1J-C1K \\sim C1K-C1L \\sim C1L-C1M \\sim C1M-C1H
 with sigma of 0.02
 C1H-C1L \\sim C1H-C1J \\sim C1M-C1K \\sim C1I-C1M \\sim C1J-C1L \\sim C1I-C1K
 with sigma of 0.04
 C1G-C1M \\sim C1G-C1I
 with sigma of 0.04
 C125-C124 \\sim C142-C124 \\sim C1N-C124 \\sim C126-C124
 with sigma of 0.02
 C1P-C1Q \\sim C1Q-C1R \\sim C1R-C1S \\sim C1S-C1T \\sim C1T-C1U \\sim C1U-C1P
 with sigma of 0.02
 C1P-C1T \\sim C1P-C1R \\sim C1U-C1S \\sim C1Q-C1U \\sim C1R-C1T \\sim C1Q-C1S
 with sigma of 0.04
3. Restrained planarity
 C1O, C1P, C1Q, C1R, C1S, C1T, C1U
 with sigma of 0.1
 C1G, C1H, C1I, C1J, C1K, C1L, C1M
 with sigma of 0.1
4. Uiso/Uaniso restraints and constraints
N2 \\sim C11 \\sim C12 \\sim C13 \\sim C14 \\sim C15 \\sim C11A \\sim C12A
\\sim C13A \\sim C14A \\sim C15A: within 2A with sigma of 0.01 and sigma for
terminal atoms of 0.02 within 2A
C124 \\sim C125 \\sim C126: within 2A with sigma of 0.01 and sigma for terminal
atoms of 0.02 within 2A
C1O \\sim C1P \\sim C1Q \\sim C1R \\sim C1S \\sim C1T \\sim C1U: within 2A with
sigma of 0.04 and sigma for terminal atoms of 0.08 within 2A
C79 \\sim N12 \\sim C80 \\sim C81 \\sim C82 \\sim C83 \\sim C84 \\sim C85 \\sim
N12A \\sim C80A \\sim C81A \\sim C82A \\sim C83A \\sim C84A \\sim C85A: within
2A with sigma of 0.01 and sigma for terminal atoms of 0.02 within 2A
C121 \\sim C122 \\sim C123 \\sim C1A \\sim C148: within 2A with sigma of 0.01
and sigma for terminal atoms of 0.02 within 2A
C38 \\sim N5 \\sim C39 \\sim C40 \\sim C41 \\sim C42 \\sim C43 \\sim N5A \\sim
C39A \\sim C40A \\sim C41A \\sim C42A \\sim C43A: within 2A with sigma of 0.01
and sigma for terminal atoms of 0.02 within 2A
C107 \\sim N15 \\sim C108 \\sim C109 \\sim C110 \\sim C111 \\sim C112 \\sim
C113 \\sim N15A \\sim C1B \\sim C1C \\sim C1D \\sim C1E \\sim C1F \\sim C141:
within 2A with sigma of 0.01 and sigma for terminal atoms of 0.02 within 2A
C1G \\sim C1H \\sim C1I \\sim C1J \\sim C1K \\sim C1L \\sim C1M: within 2A with
sigma of 0.04 and sigma for terminal atoms of 0.08 within 2A
C124 \\sim C125 \\sim C126 \\sim C1N \\sim C142: within 2A with sigma of 0.01
and sigma for terminal atoms of 0.02 within 2A
C33 \\sim C34: within 2A with sigma of 0.01 and sigma for terminal atoms of
0.02 within 2A
C132: within 2A with sigma of 0.01 and sigma for terminal atoms of 0.02 within
2A
N18 \\sim C133: within 2A with sigma of 0.01 and sigma for terminal atoms of
0.02 within 2A
Uanis(C1O) \\sim Ueq, Uanis(C1P) \\sim Ueq, Uanis(C1Q) \\sim Ueq, Uanis(C1R)
\\sim Ueq, Uanis(C1S) \\sim Ueq, Uanis(C1T) \\sim Ueq, Uanis(C1U) \\sim Ueq:
with sigma of 0.01 and sigma for terminal atoms of 0.02
Uanis(C1G) \\sim Ueq, Uanis(C1H) \\sim Ueq, Uanis(C1I) \\sim Ueq, Uanis(C1J)
\\sim Ueq, Uanis(C1K) \\sim Ueq, Uanis(C1L) \\sim Ueq, Uanis(C1M) \\sim Ueq:
with sigma of 0.01 and sigma for terminal atoms of 0.02
Uanis(C124) \\sim Ueq, Uanis(C125) \\sim Ueq, Uanis(C126) \\sim Ueq, Uanis(C1N)
\\sim Ueq, Uanis(C142) \\sim Ueq: with sigma of 0.01 and sigma for terminal
atoms of 0.02
5. Rigid body (RIGU) restrains
 C1O, C1P, C1Q, C1R, C1S, C1T, C1U
 with sigma for 1-2 distances of 0.004 and sigma for 1-3 distances of 0.004
 C1G, C1H, C1I, C1J, C1K, C1L, C1M
 with sigma for 1-2 distances of 0.004 and sigma for 1-3 distances of 0.004
6. Same fragment restrains
{N2, C11A, C12A, C13A, C14A, C15A} sigma for 1-2: 0.02, 1-3: 0.04
as in
{N2, C11, C12, C13, C14, C15}
{C79, N12A, C80A, C81A, C82A, C83A, C84A, C85A} sigma for 1-2: 0.02, 1-3: 0.04
as in
{C79, N12, C80, C81, C82, C83, C84, C85}
{C124, C1N, C142} sigma for 1-2: 0.02, 1-3: 0.04
as in
{C124, C125, C126}
{C38, N5A, C39A, C40A, C41A, C42A, C43A} sigma for 1-2: 0.02, 1-3: 0.04
as in
{C38, N5, C39, C40, C41, C42, C43}
7. Others
 Sof(C11A)=Sof(H11K)=Sof(H11L)=Sof(C12A)=Sof(H12Q)=Sof(H12R)=Sof(C13A)=
 Sof(H13L)=Sof(H13M)=Sof(C14A)=Sof(H14N)=Sof(H14O)=Sof(C15A)=Sof(H15C)=
 Sof(H15D)=1-FVAR(1)
 Sof(C11)=Sof(H11I)=Sof(H11J)=Sof(C12)=Sof(H12O)=Sof(H12P)=Sof(C13)=Sof(H13J)=
 Sof(H13K)=Sof(C14)=Sof(H14L)=Sof(H14M)=Sof(C15)=Sof(H15A)=Sof(H15B)=FVAR(1)
 Sof(H79C)=Sof(H79D)=Sof(N12A)=Sof(C80A)=Sof(H80C)=Sof(H80D)=Sof(C81A)=
 Sof(H81C)=Sof(H81D)=Sof(C82A)=Sof(H82C)=Sof(H82D)=Sof(C83A)=Sof(H83C)=
 Sof(H83D)=Sof(C84A)=Sof(H84C)=Sof(H84D)=Sof(C85A)=Sof(H85C)=Sof(H85D)=1-FVAR(2)
 Sof(H79A)=Sof(H79B)=Sof(N12)=Sof(C80)=Sof(H80A)=Sof(H80B)=Sof(C81)=Sof(H81A)=
 Sof(H81B)=Sof(C82)=Sof(H82A)=Sof(H82B)=Sof(C83)=Sof(H83A)=Sof(H83B)=Sof(C84)=
 Sof(H84A)=Sof(H84B)=Sof(C85)=Sof(H85A)=Sof(H85B)=FVAR(2)
 Sof(H12A)=Sof(C1A)=Sof(H1AA)=Sof(H1AB)=Sof(H1AC)=Sof(C148)=Sof(H14I)=
 Sof(H14J)=Sof(H14K)=1-FVAR(3)
 Sof(H121)=Sof(C122)=Sof(H12I)=Sof(H12J)=Sof(H12K)=Sof(C123)=Sof(H12L)=
 Sof(H12M)=Sof(H12N)=FVAR(3)
 Sof(H38C)=Sof(H38D)=Sof(N5A)=Sof(C39A)=Sof(H39C)=Sof(H39D)=Sof(C40A)=
 Sof(H40C)=Sof(H40D)=Sof(C41A)=Sof(H41C)=Sof(H41D)=Sof(C42A)=Sof(H42C)=
 Sof(H42D)=Sof(C43A)=Sof(H43C)=Sof(H43D)=1-FVAR(4)
 Sof(H38A)=Sof(H38B)=Sof(N5)=Sof(C39)=Sof(H39A)=Sof(H39B)=Sof(C40)=Sof(H40A)=
 Sof(H40B)=Sof(C41)=Sof(H41A)=Sof(H41B)=Sof(C42)=Sof(H42A)=Sof(H42B)=Sof(C43)=
 Sof(H43A)=Sof(H43B)=FVAR(4)
 Sof(H10C)=Sof(H10D)=Sof(N15A)=Sof(C1B)=Sof(H1BA)=Sof(H1BB)=Sof(C1C)=Sof(H1CA)=
 Sof(H1CB)=Sof(C1D)=Sof(H1DA)=Sof(H1DB)=Sof(C1E)=Sof(H1EA)=Sof(H1EB)=Sof(C1F)=
 Sof(H1FA)=Sof(H1FB)=Sof(C141)=Sof(H14G)=Sof(H14H)=1-FVAR(5)
 Sof(H10A)=Sof(H10B)=Sof(N15)=Sof(C108)=Sof(H10E)=Sof(H10F)=Sof(C109)=
 Sof(H10G)=Sof(H10H)=Sof(C110)=Sof(H11A)=Sof(H11B)=Sof(C111)=Sof(H11C)=
 Sof(H11D)=Sof(C112)=Sof(H11E)=Sof(H11F)=Sof(C113)=Sof(H11G)=Sof(H11H)=FVAR(5)
 Sof(H12B)=Sof(C1N)=Sof(H1NA)=Sof(H1NB)=Sof(H1NC)=Sof(C142)=Sof(H14D)=
 Sof(H14E)=Sof(H14F)=1-FVAR(6)
 Sof(H124)=Sof(C125)=Sof(H12C)=Sof(H12D)=Sof(H12E)=Sof(C126)=Sof(H12F)=
 Sof(H12G)=Sof(H12H)=FVAR(6)
 Fixed Sof: C1G(0.5) H1GA(0.5) H1GB(0.5) H1GC(0.5) C1H(0.5) C1I(0.5) H1I(0.5)
 C1J(0.5) H1J(0.5) C1K(0.5) H1K(0.5) C1L(0.5) H1L(0.5) C1M(0.5) H1M(0.5)
 C1O(0.5) H1OA(0.5) H1OB(0.5) H1OC(0.5) C1P(0.5) C1Q(0.5) H1Q(0.5) C1R(0.5)
 H1R(0.5) C1S(0.5) H1S(0.5) C1T(0.5) H1T(0.5) C1U(0.5) H1U(0.5)
8.a Ternary CH refined with riding coordinates:
 C23(H23), C26(H26), C44(H44), C51(H51), C54(H54), C93(H93), C96(H96),
 C114(H114), C121(H121), C121(H12A), C124(H124), C124(H12B)
8.b Secondary CH2 refined with riding coordinates:
 C11(H11I,H11J), C12(H12O,H12P), C13(H13J,H13K), C14(H14L,H14M), C15(H15A,
 H15B), C9(H9A,H9B), C10(H10I,H10J), C37(H37A,H37B), C38(H38A,H38B), C38(H38C,
 H38D), C39(H39A,H39B), C40(H40A,H40B), C41(H41A,H41B), C42(H42A,H42B),
 C43(H43A,H43B), C79(H79A,H79B), C79(H79C,H79D), C80(H80A,H80B), C81(H81A,H81B),
  C82(H82A,H82B), C83(H83A,H83B), C84(H84A,H84B), C85(H85A,H85B), C107(H10A,
 H10B), C107(H10C,H10D), C108(H10E,H10F), C109(H10G,H10H), C110(H11A,H11B),
 C111(H11C,H11D), C112(H11E,H11F), C113(H11G,H11H), C1B(H1BA,H1BB), C1C(H1CA,
 H1CB), C1D(H1DA,H1DB), C1E(H1EA,H1EB), C1F(H1FA,H1FB), C141(H14G,H14H),
 C39A(H39C,H39D), C40A(H40C,H40D), C41A(H41C,H41D), C42A(H42C,H42D), C43A(H43C,
 H43D), C11A(H11K,H11L), C12A(H12Q,H12R), C13A(H13L,H13M), C14A(H14N,H14O),
 C15A(H15C,H15D), C80A(H80C,H80D), C81A(H81C,H81D), C82A(H82C,H82D), C83A(H83C,
 H83D), C84A(H84C,H84D), C85A(H85C,H85D)
8.c Me refined with riding coordinates:
 C1O(H1OA,H1OB,H1OC)
8.d Aromatic/amide H refined with riding coordinates:
 C4(H4), C5(H5), C6(H6), C7(H7), C16(H16), C19(H19), C20(H20), C21(H21),
 C32(H32), C33(H33), C34(H34), C35(H35), C47(H47), C48(H48), C49(H49), C58(H58),
  C60(H60), C61(H61), C64(H64), C65(H65), C67(H67), C68(H68), C74(H74),
 C75(H75), C76(H76), C77(H77), C86(H86), C89(H89), C90(H90), C91(H91),
 C102(H102), C103(H103), C104(H104), C105(H105), C117(H117), C118(H118),
 C119(H119), C128(H128), C130(H130), C131(H131), C134(H134), C135(H135),
 C137(H137), C138(H138), C1I(H1I), C1J(H1J), C1K(H1K), C1L(H1L), C1M(H1M),
 C1Q(H1Q), C1R(H1R), C1S(H1S), C1T(H1T), C1U(H1U)
8.e Idealised Me refined as rotating group:
 C24(H24A,H24B,H24C), C25(H25A,H25B,H25C), C27(H27A,H27B,H27C), C28(H28A,H28B,
 H28C), C52(H52A,H52B,H52C), C53(H53A,H53B,H53C), C55(H55A,H55B,H55C), C56(H56A,
 H56B,H56C), C62(H62A,H62B,H62C), C63(H63A,H63B,H63C), C69(H69A,H69B,H69C),
 C70(H70A,H70B,H70C), C94(H94A,H94B,H94C), C95(H95A,H95B,H95C), C97(H97A,H97B,
 H97C), C98(H98A,H98B,H98C), C125(H12C,H12D,H12E), C126(H12F,H12G,H12H),
 C132(H13A,H13B,H13C), C133(H13D,H13E,H13F), C139(H13G,H13H,H13I), C140(H14A,
 H14B,H14C), C122(H12I,H12J,H12K), C123(H12L,H12M,H12N), C1A(H1AA,H1AB,H1AC),
 C1N(H1NA,H1NB,H1NC), C142(H14D,H14E,H14F), C148(H14I,H14J,H14K), C1G(H1GA,H1GB,
 H1GC)
;
_olex2_submission_special_instructions 'No special instructions were received'

loop_
_space_group_symop_operation_xyz
'x, y, z'
'-x, y+1/2, -z+1/2'
'-x, -y, -z'
'x, -y-1/2, z-1/2'

loop_
_atom_site_label
_atom_site_type_symbol
_atom_site_fract_x
_atom_site_fract_y
_atom_site_fract_z
_atom_site_U_iso_or_equiv
_atom_site_adp_type
_atom_site_occupancy
_atom_site_site_symmetry_order
_atom_site_calc_flag
_atom_site_refinement_flags_posn
_atom_site_refinement_flags_adp
_atom_site_refinement_flags_occupancy
_atom_site_disorder_assembly
_atom_site_disorder_group
Er1 Er 0.02684(2) -0.08836(2) 0.30826(2) 0.04586(13) Uani 1 1 d . . . . .
N1 N -0.0179(3) -0.0271(3) 0.1944(2) 0.0475(17) Uani 1 1 d . . . . .
N2 N 0.0204(5) -0.0828(4) 0.1014(3) 0.099(3) Uani 1 1 d D U . . .
C11 C 0.0830(8) -0.0877(9) 0.0886(6) 0.123(4) Uani 0.703(11) 1 d D U P A 1
H11I H 0.095087 -0.128069 0.089965 0.148 Uiso 0.703(11) 1 calc R U P A 1
H11J H 0.112154 -0.067096 0.111205 0.148 Uiso 0.703(11) 1 calc R U P A 1
C12 C 0.0892(9) -0.0652(9) 0.0426(6) 0.132(4) Uani 0.703(11) 1 d D U P A 1
H12O H 0.128538 -0.078262 0.034053 0.158 Uiso 0.703(11) 1 calc R U P A 1
H12P H 0.089992 -0.023263 0.043493 0.158 Uiso 0.703(11) 1 calc R U P A 1
C13 C 0.0373(8) -0.0845(9) 0.0074(6) 0.131(4) Uani 0.703(11) 1 d D U P A 1
H13J H 0.047907 -0.122433 -0.003109 0.158 Uiso 0.703(11) 1 calc R U P A 1
H13K H 0.035274 -0.058475 -0.018651 0.158 Uiso 0.703(11) 1 calc R U P A 1
C14 C -0.0262(9) -0.0880(8) 0.0206(5) 0.128(4) Uani 0.703(11) 1 d D U P A 1
H14L H -0.052608 -0.111725 -0.001529 0.153 Uiso 0.703(11) 1 calc R U P A 1
H14M H -0.044288 -0.049610 0.019995 0.153 Uiso 0.703(11) 1 calc R U P A 1
C15 C -0.0238(9) -0.1132(8) 0.0674(5) 0.118(4) Uani 0.703(11) 1 d D U P A 1
H15A H -0.065134 -0.111407 0.076410 0.142 Uiso 0.703(11) 1 calc R U P A 1
H15B H -0.011866 -0.153588 0.066706 0.142 Uiso 0.703(11) 1 calc R U P A 1
N3 N 0.0463(3) 0.0168(3) 0.3323(2) 0.0445(17) Uani 1 1 d . . . . .
N4 N 0.1186(3) -0.1366(3) 0.4226(2) 0.0525(18) Uani 1 1 d . . . . .
N6 N 0.0222(3) -0.1762(3) 0.2768(2) 0.0472(17) Uani 1 1 d . . . . .
N7 N 0.1343(3) -0.0970(3) 0.3049(2) 0.0490(17) Uani 1 1 d . . . . .
N8 N 0.3232(4) -0.1201(5) 0.3525(4) 0.104(3) Uani 1 1 d . . . . .
N9 N -0.0796(3) -0.0848(3) 0.3263(3) 0.065(2) Uani 1 1 d . . . . .
N10 N -0.2683(4) -0.1156(5) 0.3322(4) 0.128(4) Uani 1 1 d . . . . .
C1 C 0.0027(4) -0.0251(4) 0.2406(3) 0.051(2) Uani 1 1 d . . . . .
C2 C 0.0073(3) 0.0331(3) 0.2527(3) 0.0392(19) Uani 1 1 d . . . . .
C3 C -0.0113(3) 0.0682(4) 0.2129(3) 0.046(2) Uani 1 1 d . . . . .
C4 C -0.0182(3) 0.1270(4) 0.2031(3) 0.053(2) Uani 1 1 d . . . . .
H4 H -0.010208 0.154314 0.226402 0.064 Uiso 1 1 calc R U . . .
C5 C -0.0370(4) 0.1441(4) 0.1583(3) 0.059(2) Uani 1 1 d . . . . .
H5 H -0.041931 0.183329 0.151872 0.071 Uiso 1 1 calc R U . . .
C6 C -0.0486(4) 0.1051(4) 0.1230(3) 0.062(3) Uani 1 1 d . . . . .
H6 H -0.060112 0.118427 0.093134 0.075 Uiso 1 1 calc R U . . .
C7 C -0.0435(3) 0.0456(4) 0.1313(3) 0.056(2) Uani 1 1 d . . . . .
H7 H -0.051650 0.018962 0.107510 0.068 Uiso 1 1 calc R U . . .
C8 C -0.0257(3) 0.0279(4) 0.1764(3) 0.046(2) Uani 1 1 d . . . . .
C9 C -0.0328(5) -0.0807(4) 0.1695(3) 0.071(3) Uani 1 1 d . . . . .
H9A H -0.068626 -0.073979 0.146113 0.086 Uiso 1 1 calc R U . . .
H9B H -0.045031 -0.109079 0.190778 0.086 Uiso 1 1 calc R U . . .
C10 C 0.0186(5) -0.1059(5) 0.1469(4) 0.099(4) Uani 1 1 d . . . . .
H10I H 0.058333 -0.098400 0.166001 0.119 Uiso 1 1 calc R U . . .
H10J H 0.013159 -0.147498 0.144688 0.119 Uiso 1 1 calc R U . . .
C16 C 0.0295(4) 0.0513(4) 0.2985(3) 0.050(2) Uani 1 1 d . . . . .
H16 H 0.032014 0.090761 0.304309 0.060 Uiso 1 1 calc R U . . .
C17 C 0.0690(4) 0.0444(4) 0.3751(3) 0.050(2) Uani 1 1 d . . . . .
C18 C 0.0285(5) 0.0525(4) 0.4070(3) 0.063(3) Uani 1 1 d . . . . .
C19 C 0.0499(6) 0.0807(4) 0.4476(3) 0.084(3) Uani 1 1 d . . . . .
H19 H 0.023146 0.086350 0.469225 0.101 Uiso 1 1 calc R U . . .
C20 C 0.1096(6) 0.1002(5) 0.4564(4) 0.092(4) Uani 1 1 d . . . . .
H20 H 0.123167 0.119700 0.483705 0.110 Uiso 1 1 calc R U . . .
C21 C 0.1495(5) 0.0914(4) 0.4257(4) 0.080(3) Uani 1 1 d . . . . .
H21 H 0.190185 0.105377 0.432252 0.096 Uiso 1 1 calc R U . . .
C22 C 0.1314(4) 0.0621(4) 0.3848(3) 0.058(2) Uani 1 1 d . . . . .
C23 C -0.0396(5) 0.0326(4) 0.3969(3) 0.076(3) Uani 1 1 d . . . . .
H23 H -0.042858 0.006969 0.370091 0.092 Uiso 1 1 calc R U . . .
C24 C -0.0582(6) -0.0031(5) 0.4368(4) 0.120(5) Uani 1 1 d . . . . .
H24A H -0.034283 -0.038215 0.440078 0.180 Uiso 1 1 calc R U . . .
H24B H -0.101920 -0.012332 0.430426 0.180 Uiso 1 1 calc R U . . .
H24C H -0.050086 0.018821 0.464722 0.180 Uiso 1 1 calc R U . . .
C25 C -0.0832(6) 0.0828(6) 0.3836(5) 0.133(5) Uani 1 1 d . . . . .
H25A H -0.078557 0.110756 0.408010 0.199 Uiso 1 1 calc R U . . .
H25B H -0.125581 0.069129 0.378388 0.199 Uiso 1 1 calc R U . . .
H25C H -0.073275 0.100390 0.356051 0.199 Uiso 1 1 calc R U . . .
C26 C 0.1769(4) 0.0525(4) 0.3512(3) 0.073(3) Uani 1 1 d . . . . .
H26 H 0.161094 0.020333 0.331039 0.088 Uiso 1 1 calc R U . . .
C27 C 0.2423(4) 0.0363(5) 0.3746(4) 0.104(4) Uani 1 1 d . . . . .
H27A H 0.262469 0.069848 0.389294 0.156 Uiso 1 1 calc R U . . .
H27B H 0.266326 0.021974 0.352101 0.156 Uiso 1 1 calc R U . . .
H27C H 0.239375 0.006953 0.397282 0.156 Uiso 1 1 calc R U . . .
C28 C 0.1802(5) 0.1055(5) 0.3212(4) 0.105(4) Uani 1 1 d . . . . .
H28A H 0.140418 0.111404 0.302412 0.158 Uiso 1 1 calc R U . . .
H28B H 0.211713 0.099970 0.301888 0.158 Uiso 1 1 calc R U . . .
H28C H 0.190381 0.138792 0.340385 0.158 Uiso 1 1 calc R U . . .
C29 C 0.1007(4) -0.1347(3) 0.3728(3) 0.050(2) Uani 1 1 d . . . . .
C30 C 0.0520(4) -0.1796(3) 0.3603(3) 0.046(2) Uani 1 1 d . . . . .
C31 C 0.0357(4) -0.1979(4) 0.4051(3) 0.054(2) Uani 1 1 d . . . . .
C32 C -0.0101(4) -0.2354(4) 0.4159(4) 0.070(3) Uani 1 1 d . . . . .
H32 H -0.035492 -0.254989 0.392605 0.084 Uiso 1 1 calc R U . . .
C33 C -0.0178(6) -0.2436(5) 0.4608(4) 0.095(3) Uani 1 1 d . U . . .
H33 H -0.048092 -0.269391 0.467531 0.114 Uiso 1 1 calc R U . . .
C34 C 0.0172(5) -0.2156(5) 0.4951(4) 0.095(3) Uani 1 1 d D U . . .
H34 H 0.010359 -0.221518 0.525267 0.114 Uiso 1 1 calc R U . . .
C35 C 0.0658(5) -0.1758(4) 0.4858(3) 0.080(3) Uani 1 1 d D . . . .
H35 H 0.089853 -0.155171 0.509178 0.096 Uiso 1 1 calc R U . . .
C36 C 0.0742(4) -0.1702(4) 0.4402(3) 0.059(2) Uani 1 1 d . . . . .
C37 C 0.1460(4) -0.0863(4) 0.4481(3) 0.060(2) Uani 1 1 d . . . . .
H37A H 0.114630 -0.067623 0.463432 0.072 Uiso 1 1 calc R U . . .
H37B H 0.159775 -0.058693 0.426881 0.072 Uiso 1 1 calc R U . . .
C38 C 0.2014(5) -0.1041(4) 0.4837(3) 0.093(3) Uani 1 1 d D U . . .
H38A H 0.190493 -0.139059 0.498920 0.112 Uiso 0.588(7) 1 calc R U P B 1
H38B H 0.236540 -0.113052 0.467970 0.112 Uiso 0.588(7) 1 calc R U P B 1
H38C H 0.185734 -0.121443 0.509770 0.112 Uiso 0.412(7) 1 calc R U P B 2
H38D H 0.225371 -0.133277 0.470304 0.112 Uiso 0.412(7) 1 calc R U P B 2
N5 N 0.2205(7) -0.0596(6) 0.5187(4) 0.104(3) Uani 0.588(7) 1 d D U P B 1
C39 C 0.2475(9) -0.0108(7) 0.4970(6) 0.114(4) Uani 0.588(7) 1 d D U P B 1
H39A H 0.218678 0.001139 0.470132 0.137 Uiso 0.588(7) 1 calc R U P B 1
H39B H 0.285832 -0.023277 0.486549 0.137 Uiso 0.588(7) 1 calc R U P B 1
C40 C 0.2619(10) 0.0411(8) 0.5289(6) 0.121(4) Uani 0.588(7) 1 d D U P B 1
H40A H 0.223808 0.055984 0.538313 0.146 Uiso 0.588(7) 1 calc R U P B 1
H40B H 0.281341 0.071768 0.513529 0.146 Uiso 0.588(7) 1 calc R U P B 1
C41 C 0.3066(10) 0.0189(8) 0.5706(6) 0.123(4) Uani 0.588(7) 1 d D U P B 1
H41A H 0.315025 0.049405 0.593311 0.148 Uiso 0.588(7) 1 calc R U P B 1
H41B H 0.345836 0.007364 0.561179 0.148 Uiso 0.588(7) 1 calc R U P B 1
C42 C 0.2765(9) -0.0332(8) 0.5917(6) 0.121(4) Uani 0.588(7) 1 d D U P B 1
H42A H 0.304878 -0.046671 0.618216 0.146 Uiso 0.588(7) 1 calc R U P B 1
H42B H 0.238513 -0.020347 0.602426 0.146 Uiso 0.588(7) 1 calc R U P B 1
C43 C 0.2604(9) -0.0843(7) 0.5586(5) 0.109(4) Uani 0.588(7) 1 d D U P B 1
H43A H 0.297986 -0.100778 0.549610 0.131 Uiso 0.588(7) 1 calc R U P B 1
H43B H 0.238324 -0.114175 0.572774 0.131 Uiso 0.588(7) 1 calc R U P B 1
C44 C 0.0192(4) -0.1989(4) 0.3198(3) 0.051(2) Uani 1 1 d . . . . .
H44 H -0.023260 -0.211076 0.323285 0.061 Uiso 1 1 calc R U . . .
C45 C 0.0055(4) -0.2137(4) 0.2389(3) 0.052(2) Uani 1 1 d . . . . .
C46 C -0.0578(4) -0.2303(4) 0.2238(3) 0.063(3) Uani 1 1 d . . . . .
C47 C -0.0704(5) -0.2662(4) 0.1857(4) 0.077(3) Uani 1 1 d . . . . .
H47 H -0.111519 -0.277429 0.175924 0.092 Uiso 1 1 calc R U . . .
C48 C -0.0254(6) -0.2854(4) 0.1624(4) 0.090(4) Uani 1 1 d . . . . .
H48 H -0.035295 -0.309355 0.136920 0.108 Uiso 1 1 calc R U . . .
C49 C 0.0354(5) -0.2691(4) 0.1767(3) 0.077(3) Uani 1 1 d . . . . .
H49 H 0.066188 -0.282224 0.160365 0.092 Uiso 1 1 calc R U . . .
C50 C 0.0526(4) -0.2339(4) 0.2146(3) 0.056(2) Uani 1 1 d . . . . .
C51 C -0.1105(4) -0.2107(4) 0.2477(4) 0.076(3) Uani 1 1 d . . . . .
H51 H -0.094068 -0.181293 0.270288 0.091 Uiso 1 1 calc R U . . .
C52 C -0.1639(5) -0.1831(6) 0.2146(4) 0.131(5) Uani 1 1 d . . . . .
H52A H -0.183028 -0.211891 0.193542 0.197 Uiso 1 1 calc R U . . .
H52B H -0.147586 -0.152592 0.197753 0.197 Uiso 1 1 calc R U . . .
H52C H -0.194436 -0.167696 0.231834 0.197 Uiso 1 1 calc R U . . .
C53 C -0.1361(5) -0.2605(5) 0.2736(4) 0.111(4) Uani 1 1 d . . . . .
H53A H -0.167441 -0.246067 0.290578 0.166 Uiso 1 1 calc R U . . .
H53B H -0.102669 -0.277470 0.294513 0.166 Uiso 1 1 calc R U . . .
H53C H -0.154147 -0.289188 0.252073 0.166 Uiso 1 1 calc R U . . .
C54 C 0.1197(4) -0.2164(4) 0.2300(3) 0.071(3) Uani 1 1 d . . . . .
H54 H 0.118659 -0.176911 0.241857 0.085 Uiso 1 1 calc R U . . .
C55 C 0.1492(5) -0.2535(5) 0.2696(4) 0.113(4) Uani 1 1 d . . . . .
H55A H 0.124257 -0.251952 0.293922 0.169 Uiso 1 1 calc R U . . .
H55B H 0.190445 -0.239364 0.280587 0.169 Uiso 1 1 calc R U . . .
H55C H 0.151761 -0.292693 0.259341 0.169 Uiso 1 1 calc R U . . .
C56 C 0.1604(5) -0.2150(5) 0.1917(4) 0.121(5) Uani 1 1 d . . . . .
H56A H 0.166351 -0.253656 0.181277 0.182 Uiso 1 1 calc R U . . .
H56B H 0.200257 -0.198250 0.203241 0.182 Uiso 1 1 calc R U . . .
H56C H 0.140189 -0.192202 0.166506 0.182 Uiso 1 1 calc R U . . .
C57 C 0.1518(4) -0.1210(3) 0.3463(3) 0.049(2) Uani 1 1 d . . . . .
C58 C 0.2152(4) -0.1289(4) 0.3634(3) 0.067(3) Uani 1 1 d . . . . .
H58 H 0.226849 -0.144801 0.392435 0.080 Uiso 1 1 calc R U . . .
C59 C 0.2612(4) -0.1131(4) 0.3368(4) 0.073(3) Uani 1 1 d . . . . .
C60 C 0.2401(5) -0.0889(4) 0.2937(3) 0.071(3) Uani 1 1 d . . . . .
H60 H 0.268682 -0.076958 0.274976 0.086 Uiso 1 1 calc R U . . .
C61 C 0.1781(4) -0.0828(4) 0.2793(3) 0.062(3) Uani 1 1 d . . . . .
H61 H 0.165282 -0.068033 0.249972 0.075 Uiso 1 1 calc R U . . .
C62 C 0.3455(5) -0.1406(7) 0.3980(5) 0.171(7) Uani 1 1 d . . . . .
H62A H 0.328008 -0.117597 0.420005 0.257 Uiso 1 1 calc R U . . .
H62B H 0.390283 -0.137853 0.403721 0.257 Uiso 1 1 calc R U . . .
H62C H 0.333292 -0.180239 0.400636 0.257 Uiso 1 1 calc R U . . .
C63 C 0.3703(4) -0.1079(6) 0.3241(4) 0.124(5) Uani 1 1 d . . . . .
H63A H 0.358651 -0.125096 0.294349 0.186 Uiso 1 1 calc R U . . .
H63B H 0.409641 -0.123525 0.338201 0.186 Uiso 1 1 calc R U . . .
H63C H 0.374167 -0.066798 0.320759 0.186 Uiso 1 1 calc R U . . .
C64 C -0.1245(4) -0.0572(5) 0.2982(4) 0.089(3) Uani 1 1 d . . . . .
H64 H -0.113060 -0.031676 0.276499 0.106 Uiso 1 1 calc R U . . .
C65 C -0.1869(5) -0.0651(5) 0.3004(4) 0.109(4) Uani 1 1 d . . . . .
H65 H -0.216531 -0.044550 0.280628 0.131 Uiso 1 1 calc R U . . .
C66 C -0.2063(5) -0.1035(5) 0.3316(4) 0.092(4) Uani 1 1 d . . . . .
C67 C -0.1598(5) -0.1300(4) 0.3604(4) 0.082(3) Uani 1 1 d . . . . .
H67 H -0.169920 -0.155357 0.382622 0.098 Uiso 1 1 calc R U . . .
C68 C -0.0978(4) -0.1198(4) 0.3571(3) 0.071(3) Uani 1 1 d . . . . .
H68 H -0.067355 -0.138492 0.377548 0.085 Uiso 1 1 calc R U . . .
C69 C -0.3156(5) -0.0876(6) 0.3008(5) 0.154(6) Uani 1 1 d . . . . .
H69A H -0.314986 -0.046880 0.307030 0.231 Uiso 1 1 calc R U . . .
H69B H -0.355759 -0.103124 0.304407 0.231 Uiso 1 1 calc R U . . .
H69C H -0.307959 -0.094063 0.269888 0.231 Uiso 1 1 calc R U . . .
C70 C -0.2868(5) -0.1581(6) 0.3627(5) 0.143(6) Uani 1 1 d . . . . .
H70A H -0.271663 -0.195326 0.355111 0.214 Uiso 1 1 calc R U . . .
H70B H -0.331538 -0.159021 0.359845 0.214 Uiso 1 1 calc R U . . .
H70C H -0.269545 -0.148462 0.393811 0.214 Uiso 1 1 calc R U . . .
Er2 Er 0.47309(2) 0.06743(2) 0.20081(2) 0.04274(12) Uani 1 1 d . . . . .
N11 N 0.5100(3) -0.0018(3) 0.3116(2) 0.0467(17) Uani 1 1 d . . . . .
N13 N 0.4556(3) -0.0349(3) 0.1715(2) 0.0457(17) Uani 1 1 d . . . . .
N14 N 0.3861(3) 0.1219(3) 0.0865(2) 0.0534(18) Uani 1 1 d . . . . .
N16 N 0.4767(3) 0.1537(3) 0.2352(2) 0.0448(17) Uani 1 1 d . . . . .
N17 N 0.3654(3) 0.0760(3) 0.2017(2) 0.0479(17) Uani 1 1 d . . . . .
N18 N 0.1769(4) 0.0981(5) 0.1494(4) 0.109(3) Uani 1 1 d . U . . .
N19 N 0.5825(3) 0.0626(3) 0.1889(3) 0.066(2) Uani 1 1 d . . . . .
N20 N 0.7710(4) 0.0916(5) 0.1824(4) 0.121(4) Uani 1 1 d . . . . .
C71 C 0.4916(4) 0.0006(3) 0.2648(3) 0.045(2) Uani 1 1 d . . . . .
C72 C 0.4925(3) -0.0566(3) 0.2499(3) 0.0387(19) Uani 1 1 d . . . . .
C73 C 0.5121(3) -0.0952(3) 0.2880(3) 0.041(2) Uani 1 1 d . . . . .
C74 C 0.5212(3) -0.1537(4) 0.2942(3) 0.050(2) Uani 1 1 d . . . . .
H74 H 0.515160 -0.178716 0.269104 0.060 Uiso 1 1 calc R U . . .
C75 C 0.5396(4) -0.1750(4) 0.3382(3) 0.057(2) Uani 1 1 d . . . . .
H75 H 0.546093 -0.214515 0.342474 0.069 Uiso 1 1 calc R U . . .
C76 C 0.5483(4) -0.1391(5) 0.3753(3) 0.062(3) Uani 1 1 d . . . . .
H76 H 0.560332 -0.154819 0.404359 0.074 Uiso 1 1 calc R U . . .
C77 C 0.5399(4) -0.0802(4) 0.3710(3) 0.055(2) Uani 1 1 d . . . . .
H77 H 0.545755 -0.056110 0.396630 0.066 Uiso 1 1 calc R U . . .
C78 C 0.5223(3) -0.0580(4) 0.3271(3) 0.043(2) Uani 1 1 d . . . . .
C79 C 0.5152(4) 0.0470(4) 0.3430(3) 0.070(2) Uani 1 1 d D U . . .
H79A H 0.512944 0.083012 0.325915 0.084 Uiso 0.518(18) 1 calc R U P C 1
H79B H 0.554836 0.045746 0.363336 0.084 Uiso 0.518(18) 1 calc R U P C 1
H79C H 0.520248 0.081728 0.325420 0.084 Uiso 0.482(18) 1 calc R U P C 2
H79D H 0.553108 0.042226 0.364859 0.084 Uiso 0.482(18) 1 calc R U P C 2
N12 N 0.4751(11) 0.0727(9) 0.4139(6) 0.089(3) Uani 0.518(18) 1 d D U P C 1
C80 C 0.4617(10) 0.0431(11) 0.3706(7) 0.084(3) Uani 0.518(18) 1 d D U P C 1
H80A H 0.424528 0.059828 0.352886 0.101 Uiso 0.518(18) 1 calc R U P C 1
H80B H 0.453022 0.002809 0.376061 0.101 Uiso 0.518(18) 1 calc R U P C 1
C81 C 0.4234(11) 0.0705(10) 0.4404(7) 0.100(3) Uani 0.518(18) 1 d D U P C 1
H81A H 0.407645 0.031270 0.440283 0.120 Uiso 0.518(18) 1 calc R U P C 1
H81B H 0.389867 0.095096 0.425844 0.120 Uiso 0.518(18) 1 calc R U P C 1
C82 C 0.4428(13) 0.0900(10) 0.4894(6) 0.105(4) Uani 0.518(18) 1 d D U P C 1
H82A H 0.408442 0.085091 0.506801 0.125 Uiso 0.518(18) 1 calc R U P C 1
H82B H 0.477889 0.067115 0.503856 0.125 Uiso 0.518(18) 1 calc R U P C 1
C83 C 0.4608(13) 0.1523(10) 0.4884(8) 0.112(4) Uani 0.518(18) 1 d D U P C 1
H83A H 0.479154 0.164495 0.518994 0.135 Uiso 0.518(18) 1 calc R U P C 1
H83B H 0.423793 0.175555 0.478977 0.135 Uiso 0.518(18) 1 calc R U P C 1
C84 C 0.5067(13) 0.1619(10) 0.4557(7) 0.109(4) Uani 0.518(18) 1 d D U P C 1
H84A H 0.546854 0.145731 0.468692 0.131 Uiso 0.518(18) 1 calc R U P C 1
H84B H 0.512244 0.203079 0.451598 0.131 Uiso 0.518(18) 1 calc R U P C 1
C85 C 0.4850(13) 0.1342(9) 0.4094(7) 0.100(4) Uani 0.518(18) 1 d D U P C 1
H85A H 0.446375 0.152278 0.395381 0.120 Uiso 0.518(18) 1 calc R U P C 1
H85B H 0.516141 0.140663 0.389329 0.120 Uiso 0.518(18) 1 calc R U P C 1
C86 C 0.4730(3) -0.0723(3) 0.2032(3) 0.0406(18) Uani 1 1 d . . . . .
H86 H 0.472847 -0.111227 0.195287 0.049 Uiso 1 1 calc R U . . .
C87 C 0.4318(4) -0.0580(3) 0.1264(3) 0.048(2) Uani 1 1 d . . . . .
C88 C 0.3705(4) -0.0779(3) 0.1170(3) 0.053(2) Uani 1 1 d . . . . .
C89 C 0.3509(5) -0.1020(4) 0.0750(3) 0.077(3) Uani 1 1 d . . . . .
H89 H 0.310564 -0.116720 0.068669 0.092 Uiso 1 1 calc R U . . .
C90 C 0.3891(6) -0.1052(4) 0.0417(3) 0.086(3) Uani 1 1 d . . . . .
H90 H 0.374712 -0.122252 0.013404 0.104 Uiso 1 1 calc R U . . .
C91 C 0.4489(5) -0.0830(4) 0.0504(3) 0.080(3) Uani 1 1 d . . . . .
H91 H 0.474146 -0.083778 0.027486 0.097 Uiso 1 1 calc R U . . .
C92 C 0.4716(5) -0.0598(4) 0.0927(3) 0.062(3) Uani 1 1 d . . . . .
C93 C 0.3262(4) -0.0742(4) 0.1521(3) 0.066(3) Uani 1 1 d . . . . .
H93 H 0.342521 -0.044472 0.174391 0.079 Uiso 1 1 calc R U . . .
C94 C 0.2603(4) -0.0563(4) 0.1317(4) 0.092(3) Uani 1 1 d . . . . .
H94A H 0.262101 -0.024397 0.111124 0.139 Uiso 1 1 calc R U . . .
H94B H 0.237687 -0.045010 0.156016 0.139 Uiso 1 1 calc R U . . .
H94C H 0.239357 -0.088264 0.115186 0.139 Uiso 1 1 calc R U . . .
C95 C 0.3234(4) -0.1301(5) 0.1785(3) 0.093(3) Uani 1 1 d . . . . .
H95A H 0.309318 -0.160728 0.157417 0.140 Uiso 1 1 calc R U . . .
H95B H 0.294936 -0.125808 0.200305 0.140 Uiso 1 1 calc R U . . .
H95C H 0.364289 -0.139222 0.194360 0.140 Uiso 1 1 calc R U . . .
C96 C 0.5381(5) -0.0377(5) 0.1028(3) 0.075(3) Uani 1 1 d . . . . .
H96 H 0.540429 -0.012475 0.129829 0.090 Uiso 1 1 calc R U . . .
C97 C 0.5831(6) -0.0867(6) 0.1156(4) 0.135(5) Uani 1 1 d . . . . .
H97A H 0.574400 -0.104534 0.143412 0.203 Uiso 1 1 calc R U . . .
H97B H 0.625102 -0.072099 0.120176 0.203 Uiso 1 1 calc R U . . .
H97C H 0.578552 -0.114781 0.091262 0.203 Uiso 1 1 calc R U . . .
C98 C 0.5562(5) -0.0009(5) 0.0635(3) 0.119(5) Uani 1 1 d . . . . .
H98A H 0.547789 -0.022189 0.035240 0.178 Uiso 1 1 calc R U . . .
H98B H 0.599894 0.008221 0.069799 0.178 Uiso 1 1 calc R U . . .
H98C H 0.532230 0.034134 0.060918 0.178 Uiso 1 1 calc R U . . .
C99 C 0.4001(3) 0.1172(3) 0.1360(3) 0.045(2) Uani 1 1 d . . . . .
C100 C 0.4515(3) 0.1600(3) 0.1503(3) 0.042(2) Uani 1 1 d . . . . .
C101 C 0.4718(4) 0.1790(4) 0.1073(3) 0.052(2) Uani 1 1 d . . . . .
C102 C 0.5206(4) 0.2148(4) 0.0989(3) 0.065(3) Uani 1 1 d . . . . .
H102 H 0.546566 0.232503 0.123031 0.078 Uiso 1 1 calc R U . . .
C103 C 0.5294(5) 0.2234(4) 0.0542(4) 0.083(3) Uani 1 1 d . . . . .
H103 H 0.561178 0.247977 0.048221 0.100 Uiso 1 1 calc R U . . .
C104 C 0.4935(6) 0.1974(5) 0.0186(4) 0.091(4) Uani 1 1 d . . . . .
H104 H 0.502592 0.202526 -0.011093 0.110 Uiso 1 1 calc R U . . .
C105 C 0.4427(5) 0.1626(4) 0.0258(3) 0.075(3) Uani 1 1 d . . . . .
H105 H 0.417134 0.145627 0.001159 0.090 Uiso 1 1 calc R U . . .
C106 C 0.4317(4) 0.1543(4) 0.0706(3) 0.054(2) Uani 1 1 d . . . . .
C107 C 0.3574(4) 0.0748(4) 0.0589(3) 0.068(2) Uani 1 1 d D U . . .
H10A H 0.343828 0.045606 0.078994 0.081 Uiso 0.736(12) 1 calc R U P D 1
H10B H 0.387996 0.057303 0.042272 0.081 Uiso 0.736(12) 1 calc R U P D 1
H10C H 0.336209 0.048643 0.077309 0.081 Uiso 0.264(12) 1 calc R U P D 2
H10D H 0.388161 0.053295 0.045025 0.081 Uiso 0.264(12) 1 calc R U P D 2
C114 C 0.4837(4) 0.1767(4) 0.1920(3) 0.052(2) Uani 1 1 d . . . . .
H114 H 0.526595 0.188849 0.190151 0.063 Uiso 1 1 calc R U . . .
C115 C 0.4922(4) 0.1918(3) 0.2728(3) 0.049(2) Uani 1 1 d . . . . .
C116 C 0.4424(4) 0.2157(4) 0.2937(3) 0.056(2) Uani 1 1 d . . . . .
C117 C 0.4569(5) 0.2532(4) 0.3302(3) 0.075(3) Uani 1 1 d . . . . .
H117 H 0.424686 0.269188 0.343816 0.090 Uiso 1 1 calc R U . . .
C118 C 0.5183(6) 0.2676(4) 0.3472(3) 0.077(3) Uani 1 1 d . . . . .
H118 H 0.526918 0.293726 0.371345 0.092 Uiso 1 1 calc R U . . .
C119 C 0.5647(5) 0.2439(4) 0.3286(3) 0.078(3) Uani 1 1 d . . . . .
H119 H 0.605781 0.252916 0.340611 0.094 Uiso 1 1 calc R U . . .
C120 C 0.5531(4) 0.2055(4) 0.2914(3) 0.063(3) Uani 1 1 d . . . . .
C121 C 0.3755(4) 0.1993(4) 0.2741(3) 0.077(3) Uani 1 1 d D U . . .
H121 H 0.376794 0.172101 0.248729 0.093 Uiso 0.30(4) 1 calc R U P E 1
H12A H 0.376823 0.159148 0.263720 0.093 Uiso 0.70(4) 1 calc R U P E 2
C124 C 0.6095(5) 0.1808(4) 0.2710(3) 0.085(3) Uani 1 1 d D U . . .
H124 H 0.592872 0.160063 0.242790 0.102 Uiso 0.23(6) 1 calc R U P F 1
H12B H 0.594143 0.150545 0.248873 0.102 Uiso 0.77(6) 1 calc R U P F 2
C125 C 0.639(4) 0.135(3) 0.307(2) 0.104(8) Uani 0.23(6) 1 d D U P F 1
H12C H 0.647030 0.152554 0.336515 0.156 Uiso 0.23(6) 1 calc R U P F 1
H12D H 0.676981 0.121023 0.297953 0.156 Uiso 0.23(6) 1 calc R U P F 1
H12E H 0.610029 0.103563 0.307331 0.156 Uiso 0.23(6) 1 calc R U P F 1
C126 C 0.663(3) 0.219(3) 0.260(3) 0.093(8) Uani 0.23(6) 1 d D U P F 1
H12F H 0.646121 0.251709 0.242005 0.140 Uiso 0.23(6) 1 calc R U P F 1
H12G H 0.689601 0.197373 0.243130 0.140 Uiso 0.23(6) 1 calc R U P F 1
H12H H 0.686820 0.232794 0.288222 0.140 Uiso 0.23(6) 1 calc R U P F 1
C127 C 0.3490(4) 0.1029(3) 0.1610(3) 0.047(2) Uani 1 1 d . . . . .
C128 C 0.2863(4) 0.1110(4) 0.1426(3) 0.062(2) Uani 1 1 d . . . . .
H128 H 0.275952 0.129208 0.114262 0.075 Uiso 1 1 calc R U . . .
C129 C 0.2388(4) 0.0917(4) 0.1667(4) 0.072(3) Uani 1 1 d . . . . .
C130 C 0.2577(4) 0.0659(4) 0.2090(3) 0.069(3) Uani 1 1 d . . . . .
H130 H 0.228256 0.052867 0.226694 0.083 Uiso 1 1 calc R U . . .
C131 C 0.3198(4) 0.0598(4) 0.2245(3) 0.060(2) Uani 1 1 d . . . . .
H131 H 0.331196 0.042876 0.253206 0.072 Uiso 1 1 calc R U . . .
C132 C 0.1578(5) 0.1261(7) 0.1067(5) 0.168(7) Uani 1 1 d . . . . .
H13A H 0.178450 0.162762 0.106506 0.252 Uiso 1 1 calc R U . . .
H13B H 0.113398 0.131838 0.102417 0.252 Uiso 1 1 calc R U . . .
H13C H 0.168664 0.102442 0.082220 0.252 Uiso 1 1 calc R U . . .
C133 C 0.1293(4) 0.0785(6) 0.1746(4) 0.125(4) Uani 1 1 d . U . . .
H13D H 0.131939 0.037309 0.178090 0.188 Uiso 1 1 calc R U . . .
H13E H 0.088980 0.088733 0.158283 0.188 Uiso 1 1 calc R U . . .
H13F H 0.134897 0.096392 0.204419 0.188 Uiso 1 1 calc R U . . .
C134 C 0.6273(4) 0.0354(4) 0.2160(4) 0.087(3) Uani 1 1 d . . . . .
H134 H 0.615819 0.009904 0.237747 0.104 Uiso 1 1 calc R U . . .
C135 C 0.6889(5) 0.0425(6) 0.2141(4) 0.112(4) Uani 1 1 d . . . . .
H135 H 0.718102 0.021250 0.233672 0.135 Uiso 1 1 calc R U . . .
C136 C 0.7091(5) 0.0809(5) 0.1833(4) 0.090(3) Uani 1 1 d . . . . .
C137 C 0.6634(4) 0.1083(4) 0.1539(4) 0.074(3) Uani 1 1 d . . . . .
H137 H 0.673922 0.133740 0.131821 0.089 Uiso 1 1 calc R U . . .
C138 C 0.6016(4) 0.0978(4) 0.1574(3) 0.069(3) Uani 1 1 d . . . . .
H138 H 0.571301 0.116278 0.136678 0.082 Uiso 1 1 calc R U . . .
C139 C 0.8192(5) 0.0642(7) 0.2139(6) 0.178(7) Uani 1 1 d . . . . .
H13G H 0.817631 0.078064 0.244520 0.267 Uiso 1 1 calc R U . . .
H13H H 0.859245 0.073121 0.205387 0.267 Uiso 1 1 calc R U . . .
H13I H 0.812986 0.023117 0.213003 0.267 Uiso 1 1 calc R U . . .
C140 C 0.7904(5) 0.1331(6) 0.1513(5) 0.143(6) Uani 1 1 d . . . . .
H14A H 0.769584 0.125478 0.120685 0.214 Uiso 1 1 calc R U . . .
H14B H 0.834776 0.130473 0.151841 0.214 Uiso 1 1 calc R U . . .
H14C H 0.779835 0.171305 0.160359 0.214 Uiso 1 1 calc R U . . .
N15 N 0.2864(7) 0.0578(6) -0.0163(5) 0.103(3) Uani 0.736(12) 1 d D U P D 1
C108 C 0.3007(8) 0.0951(7) 0.0244(6) 0.089(3) Uani 0.736(12) 1 d D U P D 1
H10E H 0.264277 0.096733 0.040001 0.107 Uiso 0.736(12) 1 calc R U P D 1
H10F H 0.308711 0.133938 0.014327 0.107 Uiso 0.736(12) 1 calc R U P D 1
C109 C 0.2440(8) 0.0895(7) -0.0513(5) 0.115(3) Uani 0.736(12) 1 d D U P D 1
H10G H 0.264279 0.123328 -0.061783 0.137 Uiso 0.736(12) 1 calc R U P D 1
H10H H 0.206497 0.101586 -0.039375 0.137 Uiso 0.736(12) 1 calc R U P D 1
C110 C 0.2284(8) 0.0446(7) -0.0906(5) 0.130(3) Uani 0.736(12) 1 d D U P D 1
H11A H 0.200785 0.061635 -0.116031 0.156 Uiso 0.736(12) 1 calc R U P D 1
H11B H 0.266446 0.032484 -0.101607 0.156 Uiso 0.736(12) 1 calc R U P D 1
C111 C 0.1962(8) -0.0084(8) -0.0716(6) 0.131(4) Uani 0.736(12) 1 d D U P D 1
H11C H 0.159214 0.004229 -0.059420 0.158 Uiso 0.736(12) 1 calc R U P D 1
H11D H 0.183336 -0.035487 -0.096353 0.158 Uiso 0.736(12) 1 calc R U P D 1
C112 C 0.2409(8) -0.0385(7) -0.0336(6) 0.129(4) Uani 0.736(12) 1 d D U P D 1
H11E H 0.278926 -0.050768 -0.044530 0.154 Uiso 0.736(12) 1 calc R U P D 1
H11F H 0.221284 -0.071592 -0.021402 0.154 Uiso 0.736(12) 1 calc R U P D 1
C113 C 0.2537(8) 0.0098(7) 0.0023(5) 0.117(3) Uani 0.736(12) 1 d D U P D 1
H11G H 0.214555 0.023502 0.010613 0.140 Uiso 0.736(12) 1 calc R U P D 1
H11H H 0.279057 -0.005070 0.029758 0.140 Uiso 0.736(12) 1 calc R U P D 1
C122 C 0.3448(19) 0.2559(14) 0.254(2) 0.087(8) Uani 0.30(4) 1 d D U P E 1
H12I H 0.338601 0.281327 0.278852 0.131 Uiso 0.30(4) 1 calc R U P E 1
H12J H 0.305153 0.247241 0.236065 0.131 Uiso 0.30(4) 1 calc R U P E 1
H12K H 0.371426 0.274174 0.235131 0.131 Uiso 0.30(4) 1 calc R U P E 1
C123 C 0.336(3) 0.173(2) 0.3073(17) 0.098(8) Uani 0.30(4) 1 d D U P E 1
H12L H 0.348346 0.133559 0.313478 0.147 Uiso 0.30(4) 1 calc R U P E 1
H12M H 0.292688 0.174197 0.293978 0.147 Uiso 0.30(4) 1 calc R U P E 1
H12N H 0.341793 0.194506 0.335555 0.147 Uiso 0.30(4) 1 calc R U P E 1
N15A N 0.2726(18) 0.0623(15) -0.0069(15) 0.106(3) Uani 0.264(12) 1 d D U P D 2
C1A C 0.3327(10) 0.2003(12) 0.3113(7) 0.097(6) Uani 0.70(4) 1 d D U P E 2
H1AA H 0.351871 0.178855 0.337646 0.146 Uiso 0.70(4) 1 calc R U P E 2
H1AB H 0.293227 0.183026 0.299429 0.146 Uiso 0.70(4) 1 calc R U P E 2
H1AC H 0.326223 0.239502 0.320109 0.146 Uiso 0.70(4) 1 calc R U P E 2
C1B C 0.2107(19) 0.078(2) -0.0320(13) 0.116(4) Uani 0.264(12) 1 d D U P D 2
H1BA H 0.197282 0.114132 -0.020198 0.139 Uiso 0.264(12) 1 calc R U P D 2
H1BB H 0.180676 0.048368 -0.026767 0.139 Uiso 0.264(12) 1 calc R U P D 2
C1C C 0.212(2) 0.0837(19) -0.0841(13) 0.125(4) Uani 0.264(12) 1 d D U P D 2
H1CA H 0.179844 0.109268 -0.099499 0.150 Uiso 0.264(12) 1 calc R U P D 2
H1CB H 0.252585 0.093666 -0.091779 0.150 Uiso 0.264(12) 1 calc R U P D 2
C1D C 0.196(2) 0.0190(18) -0.0906(19) 0.128(4) Uani 0.264(12) 1 d D U P D 2
H1DA H 0.154939 0.011155 -0.081816 0.154 Uiso 0.264(12) 1 calc R U P D 2
H1DB H 0.194677 0.007878 -0.122478 0.154 Uiso 0.264(12) 1 calc R U P D 2
C1E C 0.247(2) -0.015(2) -0.0595(15) 0.126(4) Uani 0.264(12) 1 d D U P D 2
H1EA H 0.226215 -0.050009 -0.052098 0.151 Uiso 0.264(12) 1 calc R U P D 2
H1EB H 0.275782 -0.026304 -0.079998 0.151 Uiso 0.264(12) 1 calc R U P D 2
C1F C 0.289(2) 0.0018(16) -0.0146(15) 0.116(4) Uani 0.264(12) 1 d D U P D 2
H1FA H 0.280224 -0.022527 0.010645 0.139 Uiso 0.264(12) 1 calc R U P D 2
H1FB H 0.332631 -0.001893 -0.017733 0.139 Uiso 0.264(12) 1 calc R U P D 2
C1N C 0.6401(14) 0.2286(8) 0.2453(9) 0.097(5) Uani 0.77(6) 1 d D U P F 2
H1NA H 0.609049 0.246243 0.222892 0.145 Uiso 0.77(6) 1 calc R U P F 2
H1NB H 0.672241 0.211964 0.230201 0.145 Uiso 0.77(6) 1 calc R U P F 2
H1NC H 0.658102 0.257307 0.266900 0.145 Uiso 0.77(6) 1 calc R U P F 2
C142 C 0.6574(11) 0.1537(13) 0.3086(7) 0.118(6) Uani 0.77(6) 1 d D U P F 2
H14D H 0.665262 0.179674 0.334287 0.177 Uiso 0.77(6) 1 calc R U P F 2
H14E H 0.695580 0.146578 0.296663 0.177 Uiso 0.77(6) 1 calc R U P F 2
H14F H 0.641248 0.117900 0.318446 0.177 Uiso 0.77(6) 1 calc R U P F 2
C141 C 0.310(2) 0.1051(15) 0.0221(18) 0.090(4) Uani 0.264(12) 1 d D U P D 2
H14G H 0.283165 0.129819 0.036885 0.108 Uiso 0.264(12) 1 calc R U P D 2
H14H H 0.332804 0.129139 0.003011 0.108 Uiso 0.264(12) 1 calc R U P D 2
C148 C 0.3487(8) 0.2342(10) 0.2329(7) 0.086(5) Uani 0.70(4) 1 d D U P E 2
H14I H 0.342856 0.273432 0.242007 0.129 Uiso 0.70(4) 1 calc R U P E 2
H14J H 0.309124 0.218154 0.219653 0.129 Uiso 0.70(4) 1 calc R U P E 2
H14K H 0.376798 0.233376 0.210539 0.129 Uiso 0.70(4) 1 calc R U P E 2
C1G C 0.1658(10) -0.3000(9) 0.4528(7) 0.160(9) Uani 0.5 1 d D U P G -1
H1GA H 0.128508 -0.276997 0.450193 0.241 Uiso 0.5 1 calc R U P G -1
H1GB H 0.155613 -0.339734 0.457222 0.241 Uiso 0.5 1 calc R U P G -1
H1GC H 0.184214 -0.296251 0.425173 0.241 Uiso 0.5 1 calc R U P G -1
C1H C 0.2082(7) -0.2809(6) 0.4902(6) 0.103(5) Uani 0.5 1 d D U P G -1
C1I C 0.2678(8) -0.2696(8) 0.4797(6) 0.112(6) Uani 0.5 1 d D U P G -1
H1I H 0.277789 -0.274258 0.450288 0.135 Uiso 0.5 1 calc R U P G -1
C1J C 0.3108(8) -0.2512(9) 0.5162(7) 0.114(6) Uani 0.5 1 d D U P G -1
H1J H 0.352021 -0.245300 0.511758 0.137 Uiso 0.5 1 calc R U P G -1
C1K C 0.2947(9) -0.2411(9) 0.5592(6) 0.121(6) Uani 0.5 1 d D U P G -1
H1K H 0.323713 -0.224433 0.581873 0.145 Uiso 0.5 1 calc R U P G -1
C1L C 0.2357(9) -0.2554(9) 0.5691(6) 0.120(6) Uani 0.5 1 d D U P G -1
H1L H 0.225624 -0.250669 0.598544 0.144 Uiso 0.5 1 calc R U P G -1
C1M C 0.1927(8) -0.2769(8) 0.5338(6) 0.109(6) Uani 0.5 1 d D U P G -1
H1M H 0.153497 -0.288722 0.539390 0.131 Uiso 0.5 1 calc R U P G -1
N5A N 0.2427(8) -0.0559(7) 0.5000(7) 0.104(3) Uani 0.412(7) 1 d D U P B 2
C39A C 0.3018(9) -0.0772(9) 0.5257(9) 0.108(4) Uani 0.412(7) 1 d D U P B 2
H39C H 0.321880 -0.103596 0.506821 0.130 Uiso 0.412(7) 1 calc R U P B 2
H39D H 0.294117 -0.097500 0.553143 0.130 Uiso 0.412(7) 1 calc R U P B 2
C40A C 0.3435(10) -0.0241(10) 0.5386(9) 0.117(4) Uani 0.412(7) 1 d D U P B 2
H40C H 0.343919 0.001077 0.512306 0.141 Uiso 0.412(7) 1 calc R U P B 2
H40D H 0.386042 -0.035721 0.550170 0.141 Uiso 0.412(7) 1 calc R U P B 2
C41A C 0.3131(12) 0.0061(13) 0.5764(9) 0.123(4) Uani 0.412(7) 1 d D U P B 2
H41C H 0.304733 -0.021098 0.599798 0.148 Uiso 0.412(7) 1 calc R U P B 2
H41D H 0.339543 0.036913 0.590803 0.148 Uiso 0.412(7) 1 calc R U P B 2
C42A C 0.2520(12) 0.0303(11) 0.5496(10) 0.121(4) Uani 0.412(7) 1 d D U P B 2
H42C H 0.229875 0.051068 0.570882 0.145 Uiso 0.412(7) 1 calc R U P B 2
H42D H 0.262468 0.057983 0.527137 0.145 Uiso 0.412(7) 1 calc R U P B 2
C43A C 0.2081(10) -0.0150(11) 0.5246(9) 0.112(4) Uani 0.412(7) 1 d D U P B 2
H43C H 0.187416 -0.035817 0.546771 0.134 Uiso 0.412(7) 1 calc R U P B 2
H43D H 0.176208 0.003919 0.503030 0.134 Uiso 0.412(7) 1 calc R U P B 2
C11A C 0.0803(14) -0.0536(18) 0.1070(11) 0.122(4) Uani 0.297(11) 1 d D U P A 2
H11K H 0.113316 -0.081306 0.116731 0.147 Uiso 0.297(11) 1 calc R U P A 2
H11L H 0.081465 -0.024363 0.130717 0.147 Uiso 0.297(11) 1 calc R U P A 2
C12A C 0.0913(18) -0.0261(17) 0.0633(11) 0.126(4) Uani 0.297(11) 1 d D U P A 2
H12Q H 0.081014 0.014638 0.064084 0.152 Uiso 0.297(11) 1 calc R U P A 2
H12R H 0.135180 -0.029367 0.060337 0.152 Uiso 0.297(11) 1 calc R U P A 2
C13A C 0.053(2) -0.0533(15) 0.0228(11) 0.131(4) Uani 0.297(11) 1 d D U P A 2
H13L H 0.016774 -0.028878 0.014809 0.157 Uiso 0.297(11) 1 calc R U P A 2
H13M H 0.077375 -0.050309 -0.002285 0.157 Uiso 0.297(11) 1 calc R U P A 2
C14A C 0.030(2) -0.1132(15) 0.0223(10) 0.128(4) Uani 0.297(11) 1 d D U P A 2
H14N H 0.061827 -0.139249 0.014498 0.154 Uiso 0.297(11) 1 calc R U P A 2
H14O H -0.006619 -0.116957 -0.000936 0.154 Uiso 0.297(11) 1 calc R U P A 2
C15A C 0.013(2) -0.1293(12) 0.0680(9) 0.120(4) Uani 0.297(11) 1 d D U P A 2
H15C H -0.029600 -0.142497 0.063859 0.144 Uiso 0.297(11) 1 calc R U P A 2
H15D H 0.039617 -0.161383 0.080237 0.144 Uiso 0.297(11) 1 calc R U P A 2
N12A N 0.4857(12) 0.0682(10) 0.4172(6) 0.090(3) Uani 0.482(18) 1 d D U P C 2
C80A C 0.4618(10) 0.0568(13) 0.3698(7) 0.086(3) Uani 0.482(18) 1 d D U P C 2
H80C H 0.436904 0.089364 0.356826 0.103 Uiso 0.482(18) 1 calc R U P C 2
H80D H 0.435216 0.022902 0.367542 0.103 Uiso 0.482(18) 1 calc R U P C 2
C81A C 0.4446(12) 0.0578(11) 0.4506(7) 0.100(4) Uani 0.482(18) 1 d D U P C 2
H81C H 0.431623 0.017621 0.448559 0.120 Uiso 0.482(18) 1 calc R U P C 2
H81D H 0.407511 0.081414 0.442929 0.120 Uiso 0.482(18) 1 calc R U P C 2
C82A C 0.4732(14) 0.0704(10) 0.4987(7) 0.108(4) Uani 0.482(18) 1 d D U P C 2
H82C H 0.508744 0.045207 0.507655 0.129 Uiso 0.482(18) 1 calc R U P C 2
H82D H 0.442918 0.063449 0.519356 0.129 Uiso 0.482(18) 1 calc R U P C 2
C83A C 0.4937(14) 0.1319(11) 0.5021(8) 0.110(4) Uani 0.482(18) 1 d D U P C 2
H83C H 0.511263 0.141367 0.533535 0.133 Uiso 0.482(18) 1 calc R U P C 2
H83D H 0.458638 0.157439 0.492479 0.133 Uiso 0.482(18) 1 calc R U P C 2
C84A C 0.5420(13) 0.1384(12) 0.4711(7) 0.112(4) Uani 0.482(18) 1 d D U P C 2
H84C H 0.576948 0.112962 0.481307 0.135 Uiso 0.482(18) 1 calc R U P C 2
H84D H 0.557385 0.177846 0.472556 0.135 Uiso 0.482(18) 1 calc R U P C 2
C85A C 0.5150(13) 0.1240(10) 0.4226(7) 0.101(4) Uani 0.482(18) 1 d D U P C 2
H85C H 0.484337 0.153177 0.411353 0.121 Uiso 0.482(18) 1 calc R U P C 2
H85D H 0.548033 0.125528 0.403745 0.121 Uiso 0.482(18) 1 calc R U P C 2
C1O C 0.1316(12) 0.2630(13) 0.4458(11) 0.251(13) Uani 0.5 1 d D U P H -1
H1OA H 0.126089 0.263678 0.412850 0.377 Uiso 0.5 1 calc R U P H -1
H1OB H 0.105181 0.233851 0.455937 0.377 Uiso 0.5 1 calc R U P H -1
H1OC H 0.120720 0.300062 0.457059 0.377 Uiso 0.5 1 calc R U P H -1
C1P C 0.1960(10) 0.2503(7) 0.4634(8) 0.174(8) Uani 0.5 1 d D U P H -1
C1Q C 0.2134(11) 0.2474(10) 0.5101(8) 0.171(8) Uani 0.5 1 d D U P H -1
H1Q H 0.184192 0.249857 0.530192 0.205 Uiso 0.5 1 calc R U P H -1
C1R C 0.2770(12) 0.2406(12) 0.5260(8) 0.185(9) Uani 0.5 1 d D U P H -1
H1R H 0.293145 0.245398 0.556887 0.222 Uiso 0.5 1 calc R U P H -1
C1S C 0.3141(10) 0.2267(13) 0.4943(10) 0.195(9) Uani 0.5 1 d D U P H -1
H1S H 0.354276 0.213390 0.504789 0.234 Uiso 0.5 1 calc R U P H -1
C1T C 0.2960(12) 0.2312(13) 0.4476(9) 0.198(9) Uani 0.5 1 d D U P H -1
H1T H 0.325016 0.225974 0.427615 0.238 Uiso 0.5 1 calc R U P H -1
C1U C 0.2348(12) 0.2433(13) 0.4306(7) 0.195(9) Uani 0.5 1 d D U P H -1
H1U H 0.220548 0.246617 0.399290 0.235 Uiso 0.5 1 calc R U P H -1

loop_
_atom_site_aniso_label
_atom_site_aniso_U_11
_atom_site_aniso_U_22
_atom_site_aniso_U_33
_atom_site_aniso_U_23
_atom_site_aniso_U_13
_atom_site_aniso_U_12
Er1 0.0352(2) 0.0441(2) 0.0590(3) 0.00151(19) 0.00950(18) -0.00149(18)
N1 0.045(4) 0.044(5) 0.053(5) -0.003(4) 0.003(3) 0.004(3)
N2 0.132(7) 0.087(6) 0.084(6) -0.003(4) 0.035(5) 0.013(5)
C11 0.157(8) 0.113(7) 0.104(7) -0.003(6) 0.029(7) 0.011(7)
C12 0.167(8) 0.118(8) 0.111(7) 0.008(6) 0.022(7) 0.014(7)
C13 0.176(9) 0.115(8) 0.104(7) 0.006(6) 0.022(7) 0.012(8)
C14 0.167(9) 0.116(8) 0.100(7) 0.002(6) 0.020(7) 0.019(7)
C15 0.156(9) 0.108(8) 0.092(7) -0.001(6) 0.022(7) 0.018(7)
N3 0.047(4) 0.044(4) 0.045(4) -0.002(4) 0.015(3) -0.002(3)
N4 0.052(5) 0.062(5) 0.043(4) -0.001(4) 0.004(3) -0.003(4)
N6 0.042(4) 0.047(4) 0.055(5) -0.003(4) 0.015(3) -0.008(3)
N7 0.041(4) 0.057(5) 0.049(4) 0.004(4) 0.007(3) -0.002(3)
N8 0.025(5) 0.168(10) 0.120(8) 0.009(7) 0.015(5) -0.001(5)
N9 0.039(5) 0.056(5) 0.101(6) -0.001(5) 0.014(4) 0.000(4)
N10 0.038(6) 0.175(11) 0.173(11) 0.034(9) 0.022(6) -0.015(6)
C1 0.041(5) 0.050(6) 0.059(6) -0.001(5) 0.002(4) 0.005(4)
C2 0.042(5) 0.042(5) 0.035(5) 0.006(4) 0.011(4) -0.003(4)
C3 0.029(5) 0.059(6) 0.051(5) -0.004(5) 0.010(4) -0.011(4)
C4 0.041(5) 0.043(6) 0.078(7) -0.006(5) 0.016(5) -0.011(4)
C5 0.067(6) 0.049(6) 0.060(7) 0.013(5) 0.007(5) 0.006(5)
C6 0.059(6) 0.077(8) 0.050(6) 0.013(5) 0.002(5) 0.003(5)
C7 0.037(5) 0.070(7) 0.062(6) -0.002(5) 0.006(4) 0.001(4)
C8 0.023(4) 0.063(6) 0.053(6) 0.010(5) 0.008(4) 0.000(4)
C9 0.097(8) 0.059(7) 0.058(6) -0.004(5) 0.012(5) -0.004(5)
C10 0.128(10) 0.089(9) 0.078(8) -0.015(7) 0.004(7) 0.029(7)
C16 0.054(5) 0.040(5) 0.057(6) 0.004(5) 0.015(4) 0.000(4)
C17 0.061(6) 0.044(5) 0.046(6) 0.001(4) 0.013(5) 0.004(4)
C18 0.086(7) 0.057(6) 0.048(6) -0.004(5) 0.017(5) -0.015(5)
C19 0.112(10) 0.096(9) 0.049(6) -0.013(6) 0.033(6) -0.017(7)
C20 0.116(10) 0.097(9) 0.059(7) -0.020(6) 0.004(7) -0.023(8)
C21 0.073(7) 0.091(8) 0.072(7) -0.017(6) -0.002(6) -0.011(6)
C22 0.064(6) 0.053(6) 0.057(6) -0.014(5) 0.003(5) -0.003(5)
C23 0.077(8) 0.077(8) 0.082(8) -0.011(6) 0.035(6) -0.015(6)
C24 0.131(11) 0.139(12) 0.102(10) -0.006(8) 0.053(8) -0.051(9)
C25 0.094(10) 0.148(13) 0.159(13) -0.014(10) 0.031(9) 0.010(9)
C26 0.061(7) 0.073(8) 0.086(8) -0.020(6) 0.011(6) -0.003(5)
C27 0.062(7) 0.101(9) 0.147(11) -0.015(8) 0.009(7) -0.003(6)
C28 0.077(8) 0.157(12) 0.087(8) 0.003(8) 0.029(6) 0.001(8)
C29 0.050(5) 0.052(6) 0.051(6) 0.003(4) 0.013(4) 0.001(4)
C30 0.046(5) 0.041(5) 0.058(6) 0.007(4) 0.026(5) 0.002(4)
C31 0.040(5) 0.047(6) 0.077(7) -0.002(5) 0.014(5) 0.001(4)
C32 0.065(7) 0.066(7) 0.086(8) 0.007(6) 0.034(6) -0.008(5)
C33 0.114(9) 0.098(8) 0.083(8) 0.006(6) 0.044(7) -0.019(6)
C34 0.117(9) 0.103(8) 0.077(8) 0.013(6) 0.052(7) -0.008(6)
C35 0.100(9) 0.083(8) 0.059(7) -0.007(6) 0.023(6) 0.002(6)
C36 0.055(6) 0.061(6) 0.064(7) 0.000(5) 0.019(5) 0.001(5)
C37 0.067(6) 0.057(6) 0.053(6) -0.006(5) -0.003(5) -0.004(5)
C38 0.087(6) 0.091(7) 0.091(7) -0.003(5) -0.024(5) -0.001(5)
N5 0.091(6) 0.102(7) 0.105(7) -0.003(5) -0.029(5) -0.006(5)
C39 0.105(7) 0.114(7) 0.110(7) -0.009(6) -0.029(6) -0.012(6)
C40 0.113(7) 0.121(7) 0.117(8) -0.012(6) -0.029(6) -0.012(6)
C41 0.108(7) 0.123(8) 0.123(8) -0.016(6) -0.033(6) -0.009(6)
C42 0.109(7) 0.123(8) 0.119(8) -0.010(6) -0.029(6) -0.009(6)
C43 0.098(7) 0.109(7) 0.108(7) -0.005(6) -0.029(6) -0.007(6)
C44 0.030(5) 0.069(6) 0.054(6) 0.006(5) 0.012(4) -0.002(4)
C45 0.060(6) 0.043(6) 0.053(6) 0.011(4) 0.007(5) 0.006(4)
C46 0.050(6) 0.056(6) 0.080(7) -0.003(5) 0.003(5) -0.009(5)
C47 0.073(8) 0.070(8) 0.085(8) -0.009(6) 0.003(6) -0.001(6)
C48 0.126(11) 0.053(7) 0.087(9) -0.024(6) 0.000(8) -0.010(7)
C49 0.100(9) 0.056(7) 0.077(8) -0.008(6) 0.020(7) 0.001(6)
C50 0.074(7) 0.044(6) 0.049(6) -0.004(4) 0.010(5) 0.001(5)
C51 0.045(6) 0.083(8) 0.097(8) -0.013(6) -0.002(6) -0.016(5)
C52 0.066(8) 0.153(13) 0.166(13) -0.010(10) -0.015(8) 0.022(8)
C53 0.083(9) 0.129(11) 0.121(10) -0.023(8) 0.021(7) -0.028(8)
C54 0.060(7) 0.065(7) 0.092(8) -0.022(6) 0.029(6) 0.006(5)
C55 0.077(9) 0.141(12) 0.118(10) 0.012(9) 0.005(7) 0.013(8)
C56 0.090(9) 0.150(12) 0.136(11) -0.008(9) 0.057(8) 0.004(8)
C57 0.034(5) 0.050(6) 0.065(6) -0.009(5) 0.012(4) 0.002(4)
C58 0.042(6) 0.086(7) 0.070(7) 0.006(5) 0.003(5) 0.001(5)
C59 0.040(6) 0.081(7) 0.099(9) -0.007(6) 0.015(6) -0.005(5)
C60 0.064(7) 0.082(8) 0.074(7) -0.008(6) 0.028(6) -0.019(5)
C61 0.044(6) 0.081(7) 0.064(6) 0.002(5) 0.016(5) -0.008(5)
C62 0.061(9) 0.26(2) 0.185(16) 0.068(14) -0.008(10) 0.014(10)
C63 0.038(7) 0.176(13) 0.163(12) -0.018(10) 0.031(7) -0.016(7)
C64 0.037(6) 0.097(9) 0.131(10) 0.032(7) 0.013(6) 0.013(5)
C65 0.043(7) 0.131(11) 0.155(12) 0.050(9) 0.019(7) 0.021(6)
C66 0.045(7) 0.108(10) 0.125(10) -0.001(8) 0.018(7) -0.004(6)
C67 0.066(7) 0.076(8) 0.108(9) 0.000(6) 0.030(7) 0.000(6)
C68 0.048(6) 0.070(7) 0.097(8) 0.006(6) 0.025(6) 0.006(5)
C69 0.042(8) 0.226(17) 0.193(15) 0.057(13) 0.016(9) -0.004(9)
C70 0.085(10) 0.148(13) 0.210(16) 0.009(11) 0.068(10) -0.035(9)
Er2 0.0366(2) 0.0406(2) 0.0518(2) -0.00060(18) 0.00888(17) -0.00154(17)
N11 0.054(4) 0.041(5) 0.047(5) -0.011(4) 0.013(3) -0.002(3)
N13 0.049(4) 0.052(5) 0.038(4) -0.005(4) 0.016(3) -0.009(3)
N14 0.052(5) 0.064(5) 0.042(4) -0.003(4) 0.000(3) -0.002(4)
N16 0.047(4) 0.038(4) 0.050(5) -0.006(3) 0.014(3) -0.008(3)
N17 0.041(4) 0.053(5) 0.050(4) -0.001(4) 0.009(3) -0.007(3)
N18 0.032(5) 0.169(9) 0.126(8) -0.009(7) 0.014(5) 0.001(5)
N19 0.046(5) 0.059(5) 0.094(6) -0.003(5) 0.015(4) -0.003(4)
N20 0.042(6) 0.177(11) 0.149(10) 0.016(8) 0.032(6) -0.012(6)
C71 0.049(5) 0.046(6) 0.042(5) -0.009(4) 0.010(4) -0.001(4)
C72 0.036(5) 0.041(5) 0.039(5) 0.001(4) 0.008(4) -0.005(4)
C73 0.030(4) 0.043(5) 0.053(5) 0.005(4) 0.017(4) -0.002(4)
C74 0.042(5) 0.045(6) 0.064(6) -0.004(5) 0.015(4) -0.005(4)
C75 0.046(5) 0.056(6) 0.070(7) 0.014(5) 0.012(5) -0.002(4)
C76 0.058(6) 0.074(8) 0.053(6) 0.020(6) 0.007(5) -0.003(5)
C77 0.048(5) 0.078(8) 0.036(5) -0.005(5) 0.002(4) -0.010(5)
C78 0.038(5) 0.055(6) 0.035(5) -0.006(4) 0.007(4) -0.009(4)
C79 0.098(6) 0.061(5) 0.052(5) -0.017(4) 0.010(4) 0.007(5)
N12 0.124(7) 0.079(5) 0.067(5) -0.023(5) 0.024(5) 0.005(5)
C80 0.113(7) 0.073(6) 0.067(6) -0.026(5) 0.015(5) 0.009(6)
C81 0.132(8) 0.093(7) 0.078(6) -0.023(6) 0.024(6) 0.008(6)
C82 0.140(8) 0.101(7) 0.075(6) -0.020(6) 0.023(6) 0.010(7)
C83 0.150(9) 0.107(7) 0.081(7) -0.027(6) 0.020(7) 0.011(7)
C84 0.146(8) 0.102(7) 0.080(7) -0.027(6) 0.018(6) 0.009(7)
C85 0.137(8) 0.087(7) 0.077(6) -0.023(6) 0.020(6) 0.008(7)
C86 0.038(4) 0.045(5) 0.040(5) 0.005(4) 0.011(4) -0.004(4)
C87 0.064(6) 0.038(5) 0.044(5) -0.005(4) 0.011(4) 0.001(4)
C88 0.059(6) 0.052(6) 0.047(5) -0.020(4) 0.005(4) -0.008(4)
C89 0.081(7) 0.082(8) 0.063(7) -0.022(6) 0.000(6) -0.014(6)
C90 0.119(10) 0.083(8) 0.057(7) -0.026(6) 0.013(7) -0.018(7)
C91 0.096(9) 0.096(9) 0.052(6) -0.021(6) 0.022(6) -0.011(7)
C92 0.085(7) 0.067(7) 0.034(5) -0.002(5) 0.013(5) -0.003(5)
C93 0.055(6) 0.070(7) 0.074(7) -0.023(5) 0.013(5) -0.014(5)
C94 0.065(7) 0.082(8) 0.131(10) -0.020(7) 0.017(7) -0.003(6)
C95 0.075(8) 0.117(10) 0.092(8) 0.009(7) 0.028(6) -0.018(7)
C96 0.075(7) 0.097(9) 0.058(7) -0.025(6) 0.026(6) -0.023(6)
C97 0.109(11) 0.172(15) 0.130(12) 0.024(10) 0.033(9) 0.009(10)
C98 0.120(10) 0.172(13) 0.074(8) -0.015(8) 0.047(7) -0.058(9)
C99 0.037(5) 0.050(5) 0.048(5) -0.006(4) 0.008(4) -0.001(4)
C100 0.029(4) 0.052(5) 0.048(5) 0.000(4) 0.009(4) 0.004(4)
C101 0.053(6) 0.050(6) 0.055(6) -0.002(4) 0.019(5) 0.005(4)
C102 0.078(7) 0.065(7) 0.060(7) 0.002(5) 0.033(5) -0.002(5)
C103 0.104(9) 0.067(7) 0.090(9) 0.006(7) 0.054(8) -0.005(6)
C104 0.144(12) 0.085(9) 0.057(8) 0.010(6) 0.053(8) 0.005(8)
C105 0.093(8) 0.081(8) 0.054(7) 0.009(5) 0.017(6) 0.007(6)
C106 0.066(6) 0.052(6) 0.046(6) 0.001(5) 0.011(5) 0.008(5)
C107 0.059(5) 0.079(6) 0.057(5) -0.011(4) -0.017(4) -0.002(4)
C114 0.039(5) 0.061(6) 0.059(6) -0.006(5) 0.013(5) -0.005(4)
C115 0.065(6) 0.042(5) 0.039(5) -0.002(4) 0.002(4) -0.005(4)
C116 0.060(6) 0.054(6) 0.057(6) -0.008(5) 0.020(5) -0.005(5)
C117 0.098(9) 0.063(7) 0.072(7) -0.022(6) 0.036(6) -0.003(6)
C118 0.099(9) 0.064(7) 0.067(7) -0.021(5) 0.008(7) -0.014(6)
C119 0.086(8) 0.070(8) 0.074(8) -0.015(6) -0.004(6) -0.011(6)
C120 0.060(6) 0.067(7) 0.060(6) -0.011(5) -0.003(5) -0.004(5)
C121 0.060(6) 0.083(7) 0.095(7) -0.032(6) 0.031(5) 0.002(5)
C124 0.066(5) 0.089(6) 0.094(6) -0.024(5) -0.005(5) -0.006(5)
C125 0.081(13) 0.107(13) 0.118(13) -0.023(12) -0.001(12) -0.009(12)
C126 0.069(13) 0.104(13) 0.104(13) -0.022(12) 0.005(12) -0.008(12)
C127 0.040(5) 0.054(6) 0.050(6) -0.009(4) 0.012(4) -0.004(4)
C128 0.042(6) 0.080(7) 0.065(6) -0.003(5) 0.007(5) 0.008(5)
C129 0.037(6) 0.101(8) 0.079(8) -0.022(6) 0.009(5) 0.001(5)
C130 0.030(5) 0.107(8) 0.076(7) -0.020(6) 0.027(5) -0.013(5)
C131 0.056(6) 0.066(6) 0.064(6) -0.005(5) 0.028(5) -0.005(5)
C132 0.037(8) 0.28(2) 0.175(15) 0.018(14) -0.017(8) 0.010(9)
C133 0.031(6) 0.187(12) 0.161(11) -0.013(9) 0.025(6) -0.005(7)
C134 0.037(6) 0.093(8) 0.131(10) 0.040(7) 0.015(6) 0.018(5)
C135 0.043(7) 0.136(11) 0.157(12) 0.047(9) 0.013(7) 0.025(7)
C136 0.041(7) 0.101(10) 0.129(10) -0.007(8) 0.020(7) 0.000(6)
C137 0.051(6) 0.074(7) 0.102(8) -0.004(6) 0.030(6) 0.000(5)
C138 0.045(6) 0.073(7) 0.091(8) -0.008(6) 0.018(5) 0.006(5)
C139 0.038(8) 0.249(19) 0.241(19) 0.051(15) 0.005(9) 0.018(10)
C140 0.064(8) 0.203(16) 0.173(14) -0.032(12) 0.053(9) -0.051(9)
N15 0.085(5) 0.114(6) 0.097(6) -0.019(5) -0.030(4) -0.007(5)
C108 0.080(6) 0.096(6) 0.082(6) -0.016(5) -0.023(5) -0.005(5)
C109 0.094(6) 0.126(7) 0.107(7) -0.023(6) -0.039(5) -0.007(6)
C110 0.111(7) 0.135(7) 0.126(7) -0.027(6) -0.038(6) -0.003(6)
C111 0.111(7) 0.133(8) 0.132(8) -0.028(6) -0.042(6) -0.011(6)
C112 0.114(7) 0.131(8) 0.126(7) -0.022(6) -0.031(6) -0.013(6)
C113 0.101(6) 0.123(7) 0.114(7) -0.022(6) -0.026(5) -0.008(6)
C122 0.061(13) 0.123(15) 0.078(15) -0.016(14) 0.012(14) 0.000(13)
C123 0.082(13) 0.090(17) 0.127(14) -0.017(15) 0.029(13) -0.012(15)
N15A 0.089(6) 0.114(6) 0.100(6) -0.021(5) -0.031(5) -0.006(5)
C1A 0.079(9) 0.091(13) 0.131(11) -0.013(11) 0.046(8) -0.015(11)
C1B 0.097(7) 0.125(7) 0.110(7) -0.022(6) -0.036(6) -0.004(6)
C1C 0.105(8) 0.131(8) 0.121(8) -0.023(7) -0.039(7) -0.004(7)
C1D 0.108(8) 0.132(8) 0.125(8) -0.024(7) -0.041(7) -0.010(7)
C1E 0.109(7) 0.130(7) 0.123(7) -0.022(6) -0.035(6) -0.008(6)
C1F 0.099(7) 0.122(7) 0.113(7) -0.023(6) -0.030(6) -0.008(6)
C1N 0.058(9) 0.120(10) 0.112(10) -0.032(8) 0.014(8) -0.009(8)
C142 0.079(10) 0.123(11) 0.144(10) -0.027(9) -0.012(8) 0.000(9)
C141 0.078(6) 0.099(7) 0.083(6) -0.018(6) -0.024(6) -0.005(6)
C148 0.062(8) 0.123(12) 0.073(11) -0.026(10) 0.012(9) -0.005(8)
C1G 0.165(14) 0.101(15) 0.190(13) -0.015(13) -0.057(12) 0.058(12)
C1H 0.114(8) 0.062(9) 0.129(8) 0.011(7) 0.008(7) 0.017(7)
C1I 0.120(8) 0.086(10) 0.132(9) 0.010(8) 0.023(7) 0.023(8)
C1J 0.119(9) 0.091(10) 0.132(9) 0.018(8) 0.014(7) 0.021(8)
C1K 0.127(9) 0.103(10) 0.129(9) 0.015(8) 0.007(7) 0.013(8)
C1L 0.130(9) 0.100(10) 0.130(9) 0.022(8) 0.015(7) 0.019(8)
C1M 0.112(9) 0.079(9) 0.136(8) 0.021(8) 0.019(7) 0.016(7)
N5A 0.094(6) 0.103(7) 0.103(7) -0.008(6) -0.026(5) -0.007(6)
C39A 0.096(7) 0.108(8) 0.106(8) -0.010(7) -0.028(6) -0.007(6)
C40A 0.102(8) 0.121(9) 0.116(8) -0.014(7) -0.028(7) -0.010(7)
C41A 0.110(7) 0.123(8) 0.122(8) -0.016(6) -0.031(6) -0.010(6)
C42A 0.110(7) 0.120(7) 0.117(7) -0.013(6) -0.029(6) -0.009(6)
C43A 0.100(7) 0.112(7) 0.111(7) -0.014(6) -0.026(6) -0.011(6)
C11A 0.156(9) 0.108(8) 0.105(8) 0.001(7) 0.025(7) 0.013(7)
C12A 0.162(9) 0.113(8) 0.105(8) 0.002(7) 0.025(8) 0.012(8)
C13A 0.169(9) 0.117(8) 0.106(8) 0.007(7) 0.019(7) 0.013(7)
C14A 0.167(9) 0.116(8) 0.103(7) 0.005(6) 0.021(7) 0.014(7)
C15A 0.156(9) 0.109(8) 0.096(7) -0.001(6) 0.026(7) 0.014(7)
N12A 0.125(7) 0.080(5) 0.069(5) -0.023(5) 0.024(5) 0.005(5)
C80A 0.113(7) 0.075(6) 0.069(6) -0.024(5) 0.015(5) 0.009(6)
C81A 0.133(8) 0.092(7) 0.077(6) -0.022(6) 0.022(6) 0.007(6)
C82A 0.144(8) 0.103(7) 0.078(6) -0.022(6) 0.021(6) 0.011(7)
C83A 0.146(9) 0.109(7) 0.077(7) -0.026(6) 0.017(7) 0.011(7)
C84A 0.147(9) 0.108(8) 0.080(7) -0.032(7) 0.014(7) 0.005(7)
C85A 0.137(8) 0.093(7) 0.074(6) -0.028(6) 0.018(6) 0.006(6)
C1O 0.218(13) 0.24(2) 0.28(2) -0.008(18) -0.006(13) 0.012(16)
C1P 0.186(10) 0.144(12) 0.189(10) -0.012(9) 0.018(7) -0.027(9)
C1Q 0.182(10) 0.143(12) 0.187(10) 0.014(9) 0.026(8) -0.018(9)
C1R 0.192(11) 0.165(12) 0.197(11) 0.014(9) 0.029(8) -0.013(9)
C1S 0.197(11) 0.183(13) 0.206(11) 0.005(9) 0.038(8) -0.012(9)
C1T 0.202(11) 0.187(13) 0.203(11) -0.007(9) 0.023(8) -0.007(9)
C1U 0.205(11) 0.182(13) 0.200(11) -0.015(9) 0.028(8) -0.013(9)

loop_
_atom_type_symbol
_atom_type_description
_atom_type_scat_dispersion_real
_atom_type_scat_dispersion_imag
_atom_type_scat_source
C C 0.0033 0.0016 'International Tables Vol C Tables 4.2.6.8 and 6.1.1.4'
H H 0.0000 0.0000 'International Tables Vol C Tables 4.2.6.8 and 6.1.1.4'
Er Er -0.2586 4.9576 'International Tables Vol C Tables 4.2.6.8 and 6.1.1.4'
N N 0.0061 0.0033 'International Tables Vol C Tables 4.2.6.8 and 6.1.1.4'

loop_
_geom_angle_atom_site_label_1
_geom_angle_atom_site_label_2
_geom_angle_atom_site_label_3
_geom_angle
_geom_angle_site_symmetry_1
_geom_angle_site_symmetry_3
_geom_angle_publ_flag
N3 Er1 C30 126.6(3) . . ?
N3 Er1 C44 156.5(2) . . ?
N3 Er1 C57 92.1(2) . . ?
N6 Er1 N3 168.5(2) . . ?
N6 Er1 N7 83.6(2) . . ?
N6 Er1 N9 97.7(2) . . ?
N6 Er1 C1 102.4(3) . . ?
N6 Er1 C29 84.8(3) . . ?
N6 Er1 C30 60.0(3) . . ?
N6 Er1 C44 32.2(2) . . ?
N6 Er1 C57 84.5(2) . . ?
N7 Er1 N3 88.2(2) . . ?
N7 Er1 N9 169.6(3) . . ?
N7 Er1 C1 96.2(2) . . ?
N7 Er1 C29 58.5(2) . . ?
N7 Er1 C30 80.5(2) . . ?
N7 Er1 C44 90.3(2) . . ?
N7 Er1 C57 27.5(2) . . ?
N9 Er1 N3 91.7(2) . . ?
N9 Er1 C1 93.6(3) . . ?
N9 Er1 C29 111.2(3) . . ?
N9 Er1 C30 91.2(2) . . ?
N9 Er1 C44 85.6(2) . . ?
N9 Er1 C57 142.1(3) . . ?
C1 Er1 N3 70.3(2) . . ?
C1 Er1 C29 153.1(3) . . ?
C1 Er1 C30 162.3(3) . . ?
C1 Er1 C44 133.1(3) . . ?
C1 Er1 C57 123.1(2) . . ?
C29 Er1 N3 97.8(2) . . ?
C29 Er1 C30 33.5(2) . . ?
C29 Er1 C44 61.9(3) . . ?
C29 Er1 C57 31.0(2) . . ?
C30 Er1 C57 57.1(2) . . ?
C44 Er1 C30 30.5(2) . . ?
C44 Er1 C57 76.3(2) . . ?
C1 N1 C8 110.8(7) . . ?
C1 N1 C9 123.0(7) . . ?
C8 N1 C9 126.1(7) . . ?
C15 N2 C11 108.9(12) . . ?
C10 N2 C11 111.3(10) . . ?
C10 N2 C15 110.5(10) . . ?
C10 N2 C11A 102.4(15) . . ?
C10 N2 C15A 109.7(15) . . ?
C11A N2 C15A 115(2) . . ?
N2 C11 H11I 108.5 . . ?
N2 C11 H11J 108.5 . . ?
N2 C11 C12 115.1(14) . . ?
H11I C11 H11J 107.5 . . ?
C12 C11 H11I 108.5 . . ?
C12 C11 H11J 108.5 . . ?
C11 C12 H12O 109.3 . . ?
C11 C12 H12P 109.3 . . ?
C11 C12 C13 111.8(16) . . ?
H12O C12 H12P 107.9 . . ?
C13 C12 H12O 109.3 . . ?
C13 C12 H12P 109.3 . . ?
C12 C13 H13J 107.8 . . ?
C12 C13 H13K 107.8 . . ?
C12 C13 C14 118.1(16) . . ?
H13J C13 H13K 107.1 . . ?
C14 C13 H13J 107.8 . . ?
C14 C13 H13K 107.8 . . ?
C13 C14 H14L 109.4 . . ?
C13 C14 H14M 109.4 . . ?
C13 C14 C15 111.0(15) . . ?
H14L C14 H14M 108.0 . . ?
C15 C14 H14L 109.4 . . ?
C15 C14 H14M 109.4 . . ?
N2 C15 C14 111.9(13) . . ?
N2 C15 H15A 109.2 . . ?
N2 C15 H15B 109.2 . . ?
C14 C15 H15A 109.2 . . ?
C14 C15 H15B 109.2 . . ?
H15A C15 H15B 107.9 . . ?
C16 N3 Er1 111.2(5) . . ?
C16 N3 C17 115.1(7) . . ?
C17 N3 Er1 133.7(5) . . ?
C29 N4 C37 121.2(7) . . ?
C36 N4 C29 107.1(7) . . ?
C36 N4 C37 120.3(7) . . ?
C44 N6 Er1 88.3(5) . . ?
C44 N6 C45 116.6(7) . . ?
C45 N6 Er1 151.1(6) . . ?
C57 N7 Er1 98.4(5) . . ?
C61 N7 Er1 142.4(6) . . ?
C61 N7 C57 119.0(7) . . ?
C59 N8 C62 122.3(10) . . ?
C59 N8 C63 121.8(10) . . ?
C62 N8 C63 115.9(9) . . ?
C64 N9 Er1 120.3(7) . . ?
C68 N9 Er1 121.1(6) . . ?
C68 N9 C64 116.9(8) . . ?
C66 N10 C69 120.5(11) . . ?
C66 N10 C70 120.9(11) . . ?
C69 N10 C70 118.5(10) . . ?
N1 C1 Er1 141.5(6) . . ?
N1 C1 C2 106.5(7) . . ?
C2 C1 Er1 111.8(6) . . ?
C1 C2 C3 109.9(7) . . ?
C1 C2 C16 121.8(7) . . ?
C16 C2 C3 128.3(8) . . ?
C4 C3 C2 137.0(8) . . ?
C4 C3 C8 118.6(8) . . ?
C8 C3 C2 104.4(7) . . ?
C3 C4 H4 120.4 . . ?
C5 C4 C3 119.1(8) . . ?
C5 C4 H4 120.4 . . ?
C4 C5 H5 119.0 . . ?
C6 C5 C4 122.0(9) . . ?
C6 C5 H5 119.0 . . ?
C5 C6 H6 119.5 . . ?
C5 C6 C7 121.0(9) . . ?
C7 C6 H6 119.5 . . ?
C6 C7 H7 121.3 . . ?
C8 C7 C6 117.4(8) . . ?
C8 C7 H7 121.3 . . ?
N1 C8 C3 108.3(7) . . ?
N1 C8 C7 129.8(9) . . ?
C7 C8 C3 121.9(8) . . ?
N1 C9 H9A 108.4 . . ?
N1 C9 H9B 108.4 . . ?
N1 C9 C10 115.7(8) . . ?
H9A C9 H9B 107.4 . . ?
C10 C9 H9A 108.4 . . ?
C10 C9 H9B 108.4 . . ?
N2 C10 C9 113.0(9) . . ?
N2 C10 H10I 109.0 . . ?
N2 C10 H10J 109.0 . . ?
C9 C10 H10I 109.0 . . ?
C9 C10 H10J 109.0 . . ?
H10I C10 H10J 107.8 . . ?
N3 C16 C2 124.5(8) . . ?
N3 C16 H16 117.8 . . ?
C2 C16 H16 117.8 . . ?
C18 C17 N3 119.2(8) . . ?
C18 C17 C22 120.5(8) . . ?
C22 C17 N3 120.3(7) . . ?
C17 C18 C23 120.8(8) . . ?
C19 C18 C17 119.0(9) . . ?
C19 C18 C23 120.1(9) . . ?
C18 C19 H19 119.7 . . ?
C20 C19 C18 120.7(10) . . ?
C20 C19 H19 119.7 . . ?
C19 C20 H20 119.7 . . ?
C19 C20 C21 120.5(10) . . ?
C21 C20 H20 119.7 . . ?
C20 C21 H21 119.2 . . ?
C20 C21 C22 121.6(10) . . ?
C22 C21 H21 119.2 . . ?
C17 C22 C26 121.6(8) . . ?
C21 C22 C17 117.5(9) . . ?
C21 C22 C26 120.7(9) . . ?
C18 C23 H23 106.9 . . ?
C18 C23 C24 111.5(9) . . ?
C24 C23 H23 106.9 . . ?
C25 C23 C18 111.4(9) . . ?
C25 C23 H23 106.9 . . ?
C25 C23 C24 112.7(9) . . ?
C23 C24 H24A 109.5 . . ?
C23 C24 H24B 109.5 . . ?
C23 C24 H24C 109.5 . . ?
H24A C24 H24B 109.5 . . ?
H24A C24 H24C 109.5 . . ?
H24B C24 H24C 109.5 . . ?
C23 C25 H25A 109.5 . . ?
C23 C25 H25B 109.5 . . ?
C23 C25 H25C 109.5 . . ?
H25A C25 H25B 109.5 . . ?
H25A C25 H25C 109.5 . . ?
H25B C25 H25C 109.5 . . ?
C22 C26 H26 107.7 . . ?
C22 C26 C27 113.0(9) . . ?
C22 C26 C28 110.6(8) . . ?
C27 C26 H26 107.7 . . ?
C28 C26 H26 107.7 . . ?
C28 C26 C27 109.9(8) . . ?
C26 C27 H27A 109.5 . . ?
C26 C27 H27B 109.5 . . ?
C26 C27 H27C 109.5 . . ?
H27A C27 H27B 109.5 . . ?
H27A C27 H27C 109.5 . . ?
H27B C27 H27C 109.5 . . ?
C26 C28 H28A 109.5 . . ?
C26 C28 H28B 109.5 . . ?
C26 C28 H28C 109.5 . . ?
H28A C28 H28B 109.5 . . ?
H28A C28 H28C 109.5 . . ?
H28B C28 H28C 109.5 . . ?
N4 C29 Er1 144.0(5) . . ?
N4 C29 C30 107.5(6) . . ?
N4 C29 C57 115.3(7) . . ?
C30 C29 Er1 76.4(5) . . ?
C57 C29 Er1 87.3(5) . . ?
C57 C29 C30 125.2(7) . . ?
C29 C30 Er1 70.1(4) . . ?
C31 C30 Er1 134.2(5) . . ?
C31 C30 C29 103.6(7) . . ?
C44 C30 Er1 73.7(5) . . ?
C44 C30 C29 134.6(7) . . ?
C44 C30 C31 121.3(7) . . ?
C32 C31 C30 131.1(9) . . ?
C36 C31 C30 109.5(8) . . ?
C36 C31 C32 119.4(9) . . ?
C31 C32 H32 120.0 . . ?
C33 C32 C31 120.1(10) . . ?
C33 C32 H32 120.0 . . ?
C32 C33 H33 119.1 . . ?
C34 C33 C32 121.7(11) . . ?
C34 C33 H33 119.1 . . ?
C33 C34 H34 119.7 . . ?
C33 C34 C35 120.5(10) . . ?
C35 C34 H34 119.7 . . ?
C34 C35 H35 121.8 . . ?
C36 C35 C34 116.4(9) . . ?
C36 C35 H35 121.8 . . ?
C31 C36 N4 110.7(8) . . ?
C31 C36 C35 121.7(9) . . ?
C35 C36 N4 127.5(9) . . ?
N4 C37 H37A 109.5 . . ?
N4 C37 H37B 109.5 . . ?
N4 C37 C38 110.7(7) . . ?
H37A C37 H37B 108.1 . . ?
C38 C37 H37A 109.5 . . ?
C38 C37 H37B 109.5 . . ?
C37 C38 H38A 108.8 . . ?
C37 C38 H38B 108.8 . . ?
C37 C38 H38C 108.9 . . ?
C37 C38 H38D 108.9 . . ?
H38A C38 H38B 107.7 . . ?
H38C C38 H38D 107.7 . . ?
N5 C38 C37 113.6(9) . . ?
N5 C38 H38A 108.8 . . ?
N5 C38 H38B 108.8 . . ?
N5A C38 C37 113.4(10) . . ?
N5A C38 H38C 108.9 . . ?
N5A C38 H38D 108.9 . . ?
C39 N5 C38 109.0(11) . . ?
C39 N5 C43 115.1(14) . . ?
C43 N5 C38 110.9(11) . . ?
N5 C39 H39A 108.9 . . ?
N5 C39 H39B 108.9 . . ?
N5 C39 C40 113.4(15) . . ?
H39A C39 H39B 107.7 . . ?
C40 C39 H39A 108.9 . . ?
C40 C39 H39B 108.9 . . ?
C39 C40 H40A 110.6 . . ?
C39 C40 H40B 110.6 . . ?
C39 C40 C41 105.9(14) . . ?
H40A C40 H40B 108.7 . . ?
C41 C40 H40A 110.6 . . ?
C41 C40 H40B 110.6 . . ?
C40 C41 H41A 109.8 . . ?
C40 C41 H41B 109.8 . . ?
C40 C41 C42 109.2(15) . . ?
H41A C41 H41B 108.3 . . ?
C42 C41 H41A 109.8 . . ?
C42 C41 H41B 109.8 . . ?
C41 C42 H42A 108.6 . . ?
C41 C42 H42B 108.6 . . ?
H42A C42 H42B 107.6 . . ?
C43 C42 C41 114.5(15) . . ?
C43 C42 H42A 108.6 . . ?
C43 C42 H42B 108.6 . . ?
N5 C43 C42 105.0(12) . . ?
N5 C43 H43A 110.8 . . ?
N5 C43 H43B 110.8 . . ?
C42 C43 H43A 110.8 . . ?
C42 C43 H43B 110.8 . . ?
H43A C43 H43B 108.8 . . ?
Er1 C44 H44 112.2 . . ?
N6 C44 Er1 59.4(4) . . ?
N6 C44 H44 112.2 . . ?
C30 C44 Er1 75.9(5) . . ?
C30 C44 N6 125.7(8) . . ?
C30 C44 H44 112.2 . . ?
N6 C45 C46 122.1(8) . . ?
C50 C45 N6 118.9(8) . . ?
C50 C45 C46 118.9(8) . . ?
C45 C46 C51 122.2(9) . . ?
C47 C46 C45 118.5(9) . . ?
C47 C46 C51 119.3(9) . . ?
C46 C47 H47 118.7 . . ?
C48 C47 C46 122.5(10) . . ?
C48 C47 H47 118.7 . . ?
C47 C48 H48 120.5 . . ?
C47 C48 C49 119.0(10) . . ?
C49 C48 H48 120.5 . . ?
C48 C49 H49 118.6 . . ?
C48 C49 C50 122.8(10) . . ?
C50 C49 H49 118.6 . . ?
C45 C50 C54 119.5(8) . . ?
C49 C50 C45 118.3(9) . . ?
C49 C50 C54 122.2(9) . . ?
C46 C51 H51 107.8 . . ?
C46 C51 C52 112.5(9) . . ?
C46 C51 C53 111.3(9) . . ?
C52 C51 H51 107.8 . . ?
C53 C51 H51 107.8 . . ?
C53 C51 C52 109.6(9) . . ?
C51 C52 H52A 109.5 . . ?
C51 C52 H52B 109.5 . . ?
C51 C52 H52C 109.5 . . ?
H52A C52 H52B 109.5 . . ?
H52A C52 H52C 109.5 . . ?
H52B C52 H52C 109.5 . . ?
C51 C53 H53A 109.5 . . ?
C51 C53 H53B 109.5 . . ?
C51 C53 H53C 109.5 . . ?
H53A C53 H53B 109.5 . . ?
H53A C53 H53C 109.5 . . ?
H53B C53 H53C 109.5 . . ?
C50 C54 H54 106.6 . . ?
C50 C54 C56 114.6(9) . . ?
C55 C54 C50 111.0(8) . . ?
C55 C54 H54 106.6 . . ?
C55 C54 C56 110.8(9) . . ?
C56 C54 H54 106.6 . . ?
C54 C55 H55A 109.5 . . ?
C54 C55 H55B 109.5 . . ?
C54 C55 H55C 109.5 . . ?
H55A C55 H55B 109.5 . . ?
H55A C55 H55C 109.5 . . ?
H55B C55 H55C 109.5 . . ?
C54 C56 H56A 109.5 . . ?
C54 C56 H56B 109.5 . . ?
C54 C56 H56C 109.5 . . ?
H56A C56 H56B 109.5 . . ?
H56A C56 H56C 109.5 . . ?
H56B C56 H56C 109.5 . . ?
N7 C57 Er1 54.1(4) . . ?
N7 C57 C29 115.7(7) . . ?
N7 C57 C58 120.6(8) . . ?
C29 C57 Er1 61.7(4) . . ?
C58 C57 Er1 171.8(6) . . ?
C58 C57 C29 123.6(8) . . ?
C57 C58 H58 119.8 . . ?
C57 C58 C59 120.4(9) . . ?
C59 C58 H58 119.8 . . ?
N8 C59 C58 121.7(10) . . ?
N8 C59 C60 121.8(10) . . ?
C60 C59 C58 116.4(9) . . ?
C59 C60 H60 120.0 . . ?
C61 C60 C59 120.1(9) . . ?
C61 C60 H60 120.0 . . ?
N7 C61 C60 123.4(9) . . ?
N7 C61 H61 118.3 . . ?
C60 C61 H61 118.3 . . ?
N8 C62 H62A 109.5 . . ?
N8 C62 H62B 109.5 . . ?
N8 C62 H62C 109.5 . . ?
H62A C62 H62B 109.5 . . ?
H62A C62 H62C 109.5 . . ?
H62B C62 H62C 109.5 . . ?
N8 C63 H63A 109.5 . . ?
N8 C63 H63B 109.5 . . ?
N8 C63 H63C 109.5 . . ?
H63A C63 H63B 109.5 . . ?
H63A C63 H63C 109.5 . . ?
H63B C63 H63C 109.5 . . ?
N9 C64 H64 118.8 . . ?
N9 C64 C65 122.4(10) . . ?
C65 C64 H64 118.8 . . ?
C64 C65 H65 119.6 . . ?
C64 C65 C66 120.9(10) . . ?
C66 C65 H65 119.6 . . ?
N10 C66 C65 122.1(12) . . ?
C67 C66 N10 122.3(12) . . ?
C67 C66 C65 115.5(10) . . ?
C66 C67 H67 119.4 . . ?
C66 C67 C68 121.1(10) . . ?
C68 C67 H67 119.4 . . ?
N9 C68 C67 123.1(10) . . ?
N9 C68 H68 118.4 . . ?
C67 C68 H68 118.4 . . ?
N10 C69 H69A 109.5 . . ?
N10 C69 H69B 109.5 . . ?
N10 C69 H69C 109.5 . . ?
H69A C69 H69B 109.5 . . ?
H69A C69 H69C 109.5 . . ?
H69B C69 H69C 109.5 . . ?
N10 C70 H70A 109.5 . . ?
N10 C70 H70B 109.5 . . ?
N10 C70 H70C 109.5 . . ?
H70A C70 H70B 109.5 . . ?
H70A C70 H70C 109.5 . . ?
H70B C70 H70C 109.5 . . ?
N13 Er2 C99 97.0(2) . . ?
N13 Er2 C100 124.7(2) . . ?
N13 Er2 C114 154.5(2) . . ?
N13 Er2 C127 92.6(2) . . ?
N16 Er2 N13 169.8(2) . . ?
N16 Er2 N17 83.5(2) . . ?
N16 Er2 N19 97.9(2) . . ?
N16 Er2 C71 103.2(3) . . ?
N16 Er2 C99 84.9(2) . . ?
N16 Er2 C100 61.0(2) . . ?
N16 Er2 C114 33.3(2) . . ?
N16 Er2 C127 84.1(2) . . ?
N17 Er2 N13 89.1(2) . . ?
N17 Er2 N19 172.2(2) . . ?
N17 Er2 C71 95.4(2) . . ?
N17 Er2 C99 57.8(2) . . ?
N17 Er2 C100 81.0(2) . . ?
N17 Er2 C114 91.2(2) . . ?
N17 Er2 C127 27.5(2) . . ?
N19 Er2 N13 90.4(2) . . ?
N19 Er2 C99 114.6(3) . . ?
N19 Er2 C100 92.9(2) . . ?
N19 Er2 C114 85.8(2) . . ?
N19 Er2 C127 144.8(3) . . ?
C71 Er2 N13 70.5(2) . . ?
C71 Er2 N19 91.8(3) . . ?
C71 Er2 C99 151.3(2) . . ?
C71 Er2 C100 164.0(2) . . ?
C71 Er2 C114 134.7(3) . . ?
C71 Er2 C127 122.2(2) . . ?
C99 Er2 C100 33.8(2) . . ?
C99 Er2 C127 30.3(2) . . ?
C100 Er2 C127 57.2(2) . . ?
C114 Er2 C99 62.2(2) . . ?
C114 Er2 C100 30.8(2) . . ?
C114 Er2 C127 76.6(2) . . ?
C71 N11 C78 112.2(6) . . ?
C71 N11 C79 125.9(7) . . ?
C78 N11 C79 121.8(7) . . ?
C86 N13 Er2 111.7(5) . . ?
C86 N13 C87 116.1(7) . . ?
C87 N13 Er2 132.2(5) . . ?
C106 N14 C99 109.2(6) . . ?
C106 N14 C107 119.5(7) . . ?
C107 N14 C99 121.0(7) . . ?
C114 N16 Er2 86.0(4) . . ?
C114 N16 C115 115.1(6) . . ?
C115 N16 Er2 154.0(5) . . ?
C127 N17 Er2 99.1(5) . . ?
C131 N17 Er2 142.9(6) . . ?
C131 N17 C127 117.5(7) . . ?
C129 N18 C132 121.3(10) . . ?
C129 N18 C133 120.9(11) . . ?
C132 N18 C133 117.8(10) . . ?
C134 N19 Er2 125.0(7) . . ?
C134 N19 C138 115.6(8) . . ?
C138 N19 Er2 118.4(6) . . ?
C136 N20 C139 121.8(12) . . ?
C136 N20 C140 121.1(11) . . ?
C140 N20 C139 117.0(10) . . ?
N11 C71 Er2 142.5(6) . . ?
N11 C71 C72 105.1(7) . . ?
C72 C71 Er2 111.7(5) . . ?
C71 C72 C73 111.0(7) . . ?
C71 C72 C86 122.0(7) . . ?
C86 C72 C73 126.8(7) . . ?
C74 C73 C72 136.9(8) . . ?
C74 C73 C78 119.0(8) . . ?
C78 C73 C72 104.1(7) . . ?
C73 C74 H74 120.4 . . ?
C73 C74 C75 119.2(8) . . ?
C75 C74 H74 120.4 . . ?
C74 C75 H75 119.4 . . ?
C76 C75 C74 121.2(9) . . ?
C76 C75 H75 119.4 . . ?
C75 C76 H76 119.0 . . ?
C75 C76 C77 122.0(9) . . ?
C77 C76 H76 119.0 . . ?
C76 C77 H77 121.2 . . ?
C76 C77 C78 117.6(8) . . ?
C78 C77 H77 121.2 . . ?
N11 C78 C73 107.5(7) . . ?
C77 C78 N11 131.4(8) . . ?
C77 C78 C73 121.1(8) . . ?
N11 C79 H79A 110.2 . . ?
N11 C79 H79B 110.2 . . ?
N11 C79 H79C 108.0 . . ?
N11 C79 H79D 108.0 . . ?
N11 C79 C80 107.5(10) . . ?
N11 C79 C80A 117.1(11) . . ?
H79A C79 H79B 108.5 . . ?
H79C C79 H79D 107.3 . . ?
C80 C79 H79A 110.2 . . ?
C80 C79 H79B 110.2 . . ?
C80A C79 H79C 108.0 . . ?
C80A C79 H79D 108.0 . . ?
C80 N12 C81 112.8(14) . . ?
C80 N12 C85 113.5(16) . . ?
C85 N12 C81 102.6(15) . . ?
C79 C80 H80A 109.2 . . ?
C79 C80 H80B 109.2 . . ?
N12 C80 C79 112.1(14) . . ?
N12 C80 H80A 109.2 . . ?
N12 C80 H80B 109.2 . . ?
H80A C80 H80B 107.9 . . ?
N12 C81 H81A 109.2 . . ?
N12 C81 H81B 109.2 . . ?
N12 C81 C82 112.0(15) . . ?
H81A C81 H81B 107.9 . . ?
C82 C81 H81A 109.2 . . ?
C82 C81 H81B 109.2 . . ?
C81 C82 H82A 110.2 . . ?
C81 C82 H82B 110.2 . . ?
H82A C82 H82B 108.5 . . ?
C83 C82 C81 107.7(15) . . ?
C83 C82 H82A 110.2 . . ?
C83 C82 H82B 110.2 . . ?
C82 C83 H83A 109.5 . . ?
C82 C83 H83B 109.5 . . ?
C82 C83 C84 110.8(15) . . ?
H83A C83 H83B 108.1 . . ?
C84 C83 H83A 109.5 . . ?
C84 C83 H83B 109.5 . . ?
C83 C84 H84A 109.3 . . ?
C83 C84 H84B 109.3 . . ?
C83 C84 C85 111.6(16) . . ?
H84A C84 H84B 108.0 . . ?
C85 C84 H84A 109.3 . . ?
C85 C84 H84B 109.3 . . ?
N12 C85 C84 111.3(15) . . ?
N12 C85 H85A 109.4 . . ?
N12 C85 H85B 109.4 . . ?
C84 C85 H85A 109.4 . . ?
C84 C85 H85B 109.4 . . ?
H85A C85 H85B 108.0 . . ?
N13 C86 C72 122.7(8) . . ?
N13 C86 H86 118.7 . . ?
C72 C86 H86 118.7 . . ?
C88 C87 N13 119.9(7) . . ?
C88 C87 C92 121.2(8) . . ?
C92 C87 N13 118.9(8) . . ?
C87 C88 C93 122.0(7) . . ?
C89 C88 C87 118.1(8) . . ?
C89 C88 C93 120.0(8) . . ?
C88 C89 H89 119.0 . . ?
C88 C89 C90 122.0(10) . . ?
C90 C89 H89 119.0 . . ?
C89 C90 H90 120.2 . . ?
C89 C90 C91 119.5(9) . . ?
C91 C90 H90 120.2 . . ?
C90 C91 H91 119.6 . . ?
C92 C91 C90 120.8(9) . . ?
C92 C91 H91 119.6 . . ?
C87 C92 C96 121.1(8) . . ?
C91 C92 C87 118.3(9) . . ?
C91 C92 C96 120.6(8) . . ?
C88 C93 H93 107.2 . . ?
C88 C93 C94 113.6(8) . . ?
C88 C93 C95 112.3(8) . . ?
C94 C93 H93 107.2 . . ?
C95 C93 H93 107.2 . . ?
C95 C93 C94 109.1(8) . . ?
C93 C94 H94A 109.5 . . ?
C93 C94 H94B 109.5 . . ?
C93 C94 H94C 109.5 . . ?
H94A C94 H94B 109.5 . . ?
H94A C94 H94C 109.5 . . ?
H94B C94 H94C 109.5 . . ?
C93 C95 H95A 109.5 . . ?
C93 C95 H95B 109.5 . . ?
C93 C95 H95C 109.5 . . ?
H95A C95 H95B 109.5 . . ?
H95A C95 H95C 109.5 . . ?
H95B C95 H95C 109.5 . . ?
C92 C96 H96 107.0 . . ?
C92 C96 C98 112.4(9) . . ?
C97 C96 C92 110.8(9) . . ?
C97 C96 H96 107.0 . . ?
C97 C96 C98 112.1(9) . . ?
C98 C96 H96 107.0 . . ?
C96 C97 H97A 109.5 . . ?
C96 C97 H97B 109.5 . . ?
C96 C97 H97C 109.5 . . ?
H97A C97 H97B 109.5 . . ?
H97A C97 H97C 109.5 . . ?
H97B C97 H97C 109.5 . . ?
C96 C98 H98A 109.5 . . ?
C96 C98 H98B 109.5 . . ?
C96 C98 H98C 109.5 . . ?
H98A C98 H98B 109.5 . . ?
H98A C98 H98C 109.5 . . ?
H98B C98 H98C 109.5 . . ?
N14 C99 Er2 142.9(5) . . ?
N14 C99 C100 105.5(6) . . ?
N14 C99 C127 117.7(7) . . ?
C100 C99 Er2 74.9(4) . . ?
C127 C99 Er2 87.3(5) . . ?
C127 C99 C100 126.5(7) . . ?
C99 C100 Er2 71.4(4) . . ?
C101 C100 Er2 133.3(5) . . ?
C101 C100 C99 105.1(7) . . ?
C114 C100 Er2 72.4(5) . . ?
C114 C100 C99 133.7(7) . . ?
C114 C100 C101 120.6(7) . . ?
C102 C101 C100 131.5(8) . . ?
C102 C101 C106 120.3(8) . . ?
C106 C101 C100 108.1(8) . . ?
C101 C102 H102 120.9 . . ?
C103 C102 C101 118.1(9) . . ?
C103 C102 H102 120.9 . . ?
C102 C103 H103 118.8 . . ?
C104 C103 C102 122.4(10) . . ?
C104 C103 H103 118.8 . . ?
C103 C104 H104 119.6 . . ?
C103 C104 C105 120.7(10) . . ?
C105 C104 H104 119.6 . . ?
C104 C105 H105 120.9 . . ?
C106 C105 C104 118.1(10) . . ?
C106 C105 H105 120.9 . . ?
N14 C106 C101 110.7(7) . . ?
N14 C106 C105 129.1(9) . . ?
C105 C106 C101 120.1(9) . . ?
N14 C107 H10A 109.2 . . ?
N14 C107 H10B 109.2 . . ?
N14 C107 H10C 111.0 . . ?
N14 C107 H10D 111.0 . . ?
N14 C107 C108 111.9(8) . . ?
N14 C107 C141 103.6(16) . . ?
H10A C107 H10B 107.9 . . ?
H10C C107 H10D 109.0 . . ?
C108 C107 H10A 109.2 . . ?
C108 C107 H10B 109.2 . . ?
C141 C107 H10C 111.0 . . ?
C141 C107 H10D 111.0 . . ?
Er2 C114 H114 112.9 . . ?
N16 C114 Er2 60.7(4) . . ?
N16 C114 H114 112.9 . . ?
C100 C114 Er2 76.7(5) . . ?
C100 C114 N16 126.3(7) . . ?
C100 C114 H114 112.9 . . ?
N16 C115 C116 118.0(8) . . ?
C120 C115 N16 123.5(8) . . ?
C120 C115 C116 118.5(8) . . ?
C115 C116 C121 118.5(8) . . ?
C117 C116 C115 118.6(8) . . ?
C117 C116 C121 122.9(8) . . ?
C116 C117 H117 119.2 . . ?
C116 C117 C118 121.7(9) . . ?
C118 C117 H117 119.2 . . ?
C117 C118 H118 120.2 . . ?
C119 C118 C117 119.6(10) . . ?
C119 C118 H118 120.2 . . ?
C118 C119 H119 119.2 . . ?
C118 C119 C120 121.5(10) . . ?
C120 C119 H119 119.2 . . ?
C115 C120 C119 120.1(9) . . ?
C115 C120 C124 121.4(8) . . ?
C119 C120 C124 118.5(9) . . ?
C116 C121 H121 108.3 . . ?
C116 C121 H12A 106.5 . . ?
C116 C121 C122 105.3(19) . . ?
C116 C121 C1A 111.6(12) . . ?
C122 C121 H121 108.3 . . ?
C123 C121 C116 117(3) . . ?
C123 C121 H121 108.3 . . ?
C123 C121 C122 109(3) . . ?
C1A C121 H12A 106.5 . . ?
C148 C121 C116 113.8(10) . . ?
C148 C121 H12A 106.5 . . ?
C148 C121 C1A 111.5(13) . . ?
C120 C124 H124 107.4 . . ?
C120 C124 H12B 108.3 . . ?
C120 C124 C125 105(3) . . ?
C125 C124 H124 107.4 . . ?
C126 C124 C120 122(3) . . ?
C126 C124 H124 107.4 . . ?
C126 C124 C125 107(2) . . ?
C1N C124 C120 110.3(12) . . ?
C1N C124 H12B 108.3 . . ?
C142 C124 C120 111.1(12) . . ?
C142 C124 H12B 108.3 . . ?
C142 C124 C1N 110.6(11) . . ?
C124 C125 H12C 109.5 . . ?
C124 C125 H12D 109.5 . . ?
C124 C125 H12E 109.5 . . ?
H12C C125 H12D 109.5 . . ?
H12C C125 H12E 109.5 . . ?
H12D C125 H12E 109.5 . . ?
C124 C126 H12F 109.5 . . ?
C124 C126 H12G 109.5 . . ?
C124 C126 H12H 109.5 . . ?
H12F C126 H12G 109.5 . . ?
H12F C126 H12H 109.5 . . ?
H12G C126 H12H 109.5 . . ?
N17 C127 Er2 53.4(4) . . ?
N17 C127 C99 115.8(7) . . ?
N17 C127 C128 121.2(7) . . ?
C99 C127 Er2 62.5(4) . . ?
C128 C127 Er2 170.9(6) . . ?
C128 C127 C99 122.7(8) . . ?
C127 C128 H128 119.9 . . ?
C127 C128 C129 120.1(9) . . ?
C129 C128 H128 119.9 . . ?
N18 C129 C128 121.7(10) . . ?
N18 C129 C130 121.6(10) . . ?
C130 C129 C128 116.7(8) . . ?
C129 C130 H130 120.3 . . ?
C131 C130 C129 119.3(8) . . ?
C131 C130 H130 120.3 . . ?
N17 C131 C130 125.1(9) . . ?
N17 C131 H131 117.5 . . ?
C130 C131 H131 117.5 . . ?
N18 C132 H13A 109.5 . . ?
N18 C132 H13B 109.5 . . ?
N18 C132 H13C 109.5 . . ?
H13A C132 H13B 109.5 . . ?
H13A C132 H13C 109.5 . . ?
H13B C132 H13C 109.5 . . ?
N18 C133 H13D 109.5 . . ?
N18 C133 H13E 109.5 . . ?
N18 C133 H13F 109.5 . . ?
H13D C133 H13E 109.5 . . ?
H13D C133 H13F 109.5 . . ?
H13E C133 H13F 109.5 . . ?
N19 C134 H134 118.1 . . ?
N19 C134 C135 123.7(10) . . ?
C135 C134 H134 118.1 . . ?
C134 C135 H135 119.5 . . ?
C134 C135 C136 121.0(10) . . ?
C136 C135 H135 119.5 . . ?
N20 C136 C135 122.4(12) . . ?
N20 C136 C137 121.4(12) . . ?
C137 C136 C135 116.2(10) . . ?
C136 C137 H137 120.4 . . ?
C136 C137 C138 119.3(10) . . ?
C138 C137 H137 120.4 . . ?
N19 C138 C137 124.0(9) . . ?
N19 C138 H138 118.0 . . ?
C137 C138 H138 118.0 . . ?
N20 C139 H13G 109.5 . . ?
N20 C139 H13H 109.5 . . ?
N20 C139 H13I 109.5 . . ?
H13G C139 H13H 109.5 . . ?
H13G C139 H13I 109.5 . . ?
H13H C139 H13I 109.5 . . ?
N20 C140 H14A 109.5 . . ?
N20 C140 H14B 109.5 . . ?
N20 C140 H14C 109.5 . . ?
H14A C140 H14B 109.5 . . ?
H14A C140 H14C 109.5 . . ?
H14B C140 H14C 109.5 . . ?
C109 N15 C108 108.0(10) . . ?
C113 N15 C108 101.3(13) . . ?
C113 N15 C109 110.7(14) . . ?
C107 C108 H10E 108.7 . . ?
C107 C108 H10F 108.7 . . ?
N15 C108 C107 114.0(12) . . ?
N15 C108 H10E 108.7 . . ?
N15 C108 H10F 108.7 . . ?
H10E C108 H10F 107.6 . . ?
N15 C109 H10G 111.1 . . ?
N15 C109 H10H 111.1 . . ?
N15 C109 C110 103.2(13) . . ?
H10G C109 H10H 109.1 . . ?
C110 C109 H10G 111.1 . . ?
C110 C109 H10H 111.1 . . ?
C109 C110 H11A 110.0 . . ?
C109 C110 H11B 110.0 . . ?
H11A C110 H11B 108.3 . . ?
C111 C110 C109 108.6(14) . . ?
C111 C110 H11A 110.0 . . ?
C111 C110 H11B 110.0 . . ?
C110 C111 H11C 109.5 . . ?
C110 C111 H11D 109.5 . . ?
H11C C111 H11D 108.1 . . ?
C112 C111 C110 110.7(14) . . ?
C112 C111 H11C 109.5 . . ?
C112 C111 H11D 109.5 . . ?
C111 C112 H11E 111.5 . . ?
C111 C112 H11F 111.5 . . ?
C111 C112 C113 101.6(13) . . ?
H11E C112 H11F 109.3 . . ?
C113 C112 H11E 111.5 . . ?
C113 C112 H11F 111.5 . . ?
N15 C113 C112 110.1(14) . . ?
N15 C113 H11G 109.6 . . ?
N15 C113 H11H 109.6 . . ?
C112 C113 H11G 109.6 . . ?
C112 C113 H11H 109.6 . . ?
H11G C113 H11H 108.1 . . ?
C121 C122 H12I 109.5 . . ?
C121 C122 H12J 109.5 . . ?
C121 C122 H12K 109.5 . . ?
H12I C122 H12J 109.5 . . ?
H12I C122 H12K 109.5 . . ?
H12J C122 H12K 109.5 . . ?
C121 C123 H12L 109.5 . . ?
C121 C123 H12M 109.5 . . ?
C121 C123 H12N 109.5 . . ?
H12L C123 H12M 109.5 . . ?
H12L C123 H12N 109.5 . . ?
H12M C123 H12N 109.5 . . ?
C1F N15A C1B 112(4) . . ?
C1F N15A C141 127(3) . . ?
C141 N15A C1B 121(3) . . ?
C121 C1A H1AA 109.5 . . ?
C121 C1A H1AB 109.5 . . ?
C121 C1A H1AC 109.5 . . ?
H1AA C1A H1AB 109.5 . . ?
H1AA C1A H1AC 109.5 . . ?
H1AB C1A H1AC 109.5 . . ?
N15A C1B H1BA 109.2 . . ?
N15A C1B H1BB 109.2 . . ?
N15A C1B C1C 112(4) . . ?
H1BA C1B H1BB 107.9 . . ?
C1C C1B H1BA 109.2 . . ?
C1C C1B H1BB 109.2 . . ?
C1B C1C H1CA 113.6 . . ?
C1B C1C H1CB 113.6 . . ?
H1CA C1C H1CB 110.9 . . ?
C1D C1C C1B 90(4) . . ?
C1D C1C H1CA 113.6 . . ?
C1D C1C H1CB 113.6 . . ?
C1C C1D H1DA 110.4 . . ?
C1C C1D H1DB 110.4 . . ?
H1DA C1D H1DB 108.6 . . ?
C1E C1D C1C 107(4) . . ?
C1E C1D H1DA 110.4 . . ?
C1E C1D H1DB 110.4 . . ?
C1D C1E H1EA 104.3 . . ?
C1D C1E H1EB 104.3 . . ?
H1EA C1E H1EB 105.6 . . ?
C1F C1E C1D 132(4) . . ?
C1F C1E H1EA 104.3 . . ?
C1F C1E H1EB 104.3 . . ?
N15A C1F C1E 104(3) . . ?
N15A C1F H1FA 110.9 . . ?
N15A C1F H1FB 110.9 . . ?
C1E C1F H1FA 110.9 . . ?
C1E C1F H1FB 110.9 . . ?
H1FA C1F H1FB 108.9 . . ?
C124 C1N H1NA 109.5 . . ?
C124 C1N H1NB 109.5 . . ?
C124 C1N H1NC 109.5 . . ?
H1NA C1N H1NB 109.5 . . ?
H1NA C1N H1NC 109.5 . . ?
H1NB C1N H1NC 109.5 . . ?
C124 C142 H14D 109.5 . . ?
C124 C142 H14E 109.5 . . ?
C124 C142 H14F 109.5 . . ?
H14D C142 H14E 109.5 . . ?
H14D C142 H14F 109.5 . . ?
H14E C142 H14F 109.5 . . ?
C107 C141 H14G 109.5 . . ?
C107 C141 H14H 109.5 . . ?
N15A C141 C107 111(3) . . ?
N15A C141 H14G 109.5 . . ?
N15A C141 H14H 109.5 . . ?
H14G C141 H14H 108.1 . . ?
C121 C148 H14I 109.5 . . ?
C121 C148 H14J 109.5 . . ?
C121 C148 H14K 109.5 . . ?
H14I C148 H14J 109.5 . . ?
H14I C148 H14K 109.5 . . ?
H14J C148 H14K 109.5 . . ?
H1GA C1G H1GB 109.5 . . ?
H1GA C1G H1GC 109.5 . . ?
H1GB C1G H1GC 109.5 . . ?
C1H C1G H1GA 109.5 . . ?
C1H C1G H1GB 109.5 . . ?
C1H C1G H1GC 109.5 . . ?
C1I C1H C1G 113.9(13) . . ?
C1M C1H C1G 122.3(14) . . ?
C1M C1H C1I 123.7(13) . . ?
C1H C1I H1I 122.4 . . ?
C1J C1I C1H 115.2(12) . . ?
C1J C1I H1I 122.4 . . ?
C1I C1J H1J 119.0 . . ?
C1K C1J C1I 122.0(13) . . ?
C1K C1J H1J 119.0 . . ?
C1J C1K H1K 119.4 . . ?
C1J C1K C1L 121.2(13) . . ?
C1L C1K H1K 119.4 . . ?
C1K C1L H1L 121.2 . . ?
C1M C1L C1K 117.6(12) . . ?
C1M C1L H1L 121.2 . . ?
C1H C1M C1L 119.7(13) . . ?
C1H C1M H1M 120.1 . . ?
C1L C1M H1M 120.1 . . ?
C38 N5A C39A 110.8(13) . . ?
C43A N5A C38 108.7(14) . . ?
C43A N5A C39A 115.6(17) . . ?
N5A C39A H39C 110.3 . . ?
N5A C39A H39D 110.3 . . ?
N5A C39A C40A 107.0(15) . . ?
H39C C39A H39D 108.6 . . ?
C40A C39A H39C 110.3 . . ?
C40A C39A H39D 110.3 . . ?
C39A C40A H40C 110.9 . . ?
C39A C40A H40D 110.9 . . ?
C39A C40A C41A 104.1(17) . . ?
H40C C40A H40D 109.0 . . ?
C41A C40A H40C 110.9 . . ?
C41A C40A H40D 110.9 . . ?
C40A C41A H41C 111.2 . . ?
C40A C41A H41D 111.2 . . ?
H41C C41A H41D 109.1 . . ?
C42A C41A C40A 102.8(19) . . ?
C42A C41A H41C 111.2 . . ?
C42A C41A H41D 111.2 . . ?
C41A C42A H42C 108.5 . . ?
C41A C42A H42D 108.5 . . ?
H42C C42A H42D 107.5 . . ?
C43A C42A C41A 114.9(18) . . ?
C43A C42A H42C 108.5 . . ?
C43A C42A H42D 108.5 . . ?
N5A C43A C42A 110.7(17) . . ?
N5A C43A H43C 109.5 . . ?
N5A C43A H43D 109.5 . . ?
C42A C43A H43C 109.5 . . ?
C42A C43A H43D 109.5 . . ?
H43C C43A H43D 108.1 . . ?
N2 C11A H11K 109.4 . . ?
N2 C11A H11L 109.4 . . ?
N2 C11A C12A 111(2) . . ?
H11K C11A H11L 108.0 . . ?
C12A C11A H11K 109.4 . . ?
C12A C11A H11L 109.4 . . ?
C11A C12A H12Q 109.3 . . ?
C11A C12A H12R 109.3 . . ?
H12Q C12A H12R 107.9 . . ?
C13A C12A C11A 112(2) . . ?
C13A C12A H12Q 109.3 . . ?
C13A C12A H12R 109.3 . . ?
C12A C13A H13L 106.4 . . ?
C12A C13A H13M 106.4 . . ?
H13L C13A H13M 106.5 . . ?
C14A C13A C12A 124(3) . . ?
C14A C13A H13L 106.4 . . ?
C14A C13A H13M 106.4 . . ?
C13A C14A H14N 109.5 . . ?
C13A C14A H14O 109.5 . . ?
C13A C14A C15A 111(2) . . ?
H14N C14A H14O 108.1 . . ?
C15A C14A H14N 109.5 . . ?
C15A C14A H14O 109.5 . . ?
N2 C15A C14A 114.2(19) . . ?
N2 C15A H15C 108.7 . . ?
N2 C15A H15D 108.7 . . ?
C14A C15A H15C 108.7 . . ?
C14A C15A H15D 108.7 . . ?
H15C C15A H15D 107.6 . . ?
C80A N12A C81A 117.6(16) . . ?
C85A N12A C80A 111.2(16) . . ?
C85A N12A C81A 112.4(15) . . ?
C79 C80A H80C 109.7 . . ?
C79 C80A H80D 109.7 . . ?
N12A C80A C79 110.0(16) . . ?
N12A C80A H80C 109.7 . . ?
N12A C80A H80D 109.7 . . ?
H80C C80A H80D 108.2 . . ?
N12A C81A H81C 108.8 . . ?
N12A C81A H81D 108.8 . . ?
N12A C81A C82A 114.0(16) . . ?
H81C C81A H81D 107.7 . . ?
C82A C81A H81C 108.8 . . ?
C82A C81A H81D 108.8 . . ?
C81A C82A H82C 109.8 . . ?
C81A C82A H82D 109.8 . . ?
C81A C82A C83A 109.2(16) . . ?
H82C C82A H82D 108.3 . . ?
C83A C82A H82C 109.8 . . ?
C83A C82A H82D 109.8 . . ?
C82A C83A H83C 110.4 . . ?
C82A C83A H83D 110.4 . . ?
C82A C83A C84A 106.5(16) . . ?
H83C C83A H83D 108.6 . . ?
C84A C83A H83C 110.4 . . ?
C84A C83A H83D 110.4 . . ?
C83A C84A H84C 109.6 . . ?
C83A C84A H84D 109.6 . . ?
C83A C84A C85A 110.5(17) . . ?
H84C C84A H84D 108.1 . . ?
C85A C84A H84C 109.6 . . ?
C85A C84A H84D 109.6 . . ?
N12A C85A C84A 114.3(16) . . ?
N12A C85A H85C 108.7 . . ?
N12A C85A H85D 108.7 . . ?
C84A C85A H85C 108.7 . . ?
C84A C85A H85D 108.7 . . ?
H85C C85A H85D 107.6 . . ?
H1OA C1O H1OB 109.5 . . ?
H1OA C1O H1OC 109.5 . . ?
H1OB C1O H1OC 109.5 . . ?
C1P C1O H1OA 109.5 . . ?
C1P C1O H1OB 109.5 . . ?
C1P C1O H1OC 109.5 . . ?
C1Q C1P C1O 118.4(15) . . ?
C1Q C1P C1U 126.1(15) . . ?
C1U C1P C1O 115.4(15) . . ?
C1P C1Q H1Q 121.5 . . ?
C1P C1Q C1R 116.9(14) . . ?
C1R C1Q H1Q 121.5 . . ?
C1Q C1R H1R 121.6 . . ?
C1S C1R C1Q 116.8(14) . . ?
C1S C1R H1R 121.6 . . ?
C1R C1S H1S 118.0 . . ?
C1R C1S C1T 123.9(15) . . ?
C1T C1S H1S 118.0 . . ?
C1S C1T H1T 120.1 . . ?
C1U C1T C1S 119.7(14) . . ?
C1U C1T H1T 120.2 . . ?
C1P C1U H1U 122.5 . . ?
C1T C1U C1P 115.1(14) . . ?
C1T C1U H1U 122.5 . . ?

loop_
_geom_bond_atom_site_label_1
_geom_bond_atom_site_label_2
_geom_bond_distance
_geom_bond_site_symmetry_2
_geom_bond_publ_flag
Er1 N3 2.550(6) . ?
Er1 N6 2.230(6) . ?
Er1 N7 2.350(6) . ?
Er1 N9 2.440(7) . ?
Er1 C1 2.461(8) . ?
Er1 C29 2.530(8) . ?
Er1 C30 2.616(8) . ?
Er1 C44 2.588(8) . ?
Er1 C57 2.870(8) . ?
N1 C1 1.366(9) . ?
N1 C8 1.379(10) . ?
N1 C9 1.453(10) . ?
N2 C11 1.464(13) . ?
N2 C15 1.459(13) . ?
N2 C10 1.446(12) . ?
N2 C11A 1.448(17) . ?
N2 C15A 1.450(17) . ?
C11 H11I 0.9700 . ?
C11 H11J 0.9700 . ?
C11 C12 1.475(13) . ?
C12 H12O 0.9700 . ?
C12 H12P 0.9700 . ?
C12 C13 1.478(13) . ?
C13 H13J 0.9700 . ?
C13 H13K 0.9700 . ?
C13 C14 1.484(14) . ?
C14 H14L 0.9700 . ?
C14 H14M 0.9700 . ?
C14 C15 1.490(13) . ?
C15 H15A 0.9700 . ?
C15 H15B 0.9700 . ?
N3 C16 1.285(9) . ?
N3 C17 1.430(9) . ?
N4 C29 1.460(9) . ?
N4 C36 1.394(10) . ?
N4 C37 1.461(9) . ?
N6 C44 1.380(9) . ?
N6 C45 1.414(10) . ?
N7 C57 1.341(9) . ?
N7 C61 1.338(9) . ?
N8 C59 1.361(11) . ?
N8 C62 1.433(14) . ?
N8 C63 1.441(12) . ?
N9 C64 1.341(11) . ?
N9 C68 1.317(10) . ?
N10 C66 1.373(12) . ?
N10 C69 1.428(14) . ?
N10 C70 1.429(14) . ?
C1 C2 1.393(10) . ?
C2 C3 1.431(10) . ?
C2 C16 1.424(10) . ?
C3 C4 1.395(11) . ?
C3 C8 1.420(11) . ?
C4 H4 0.9300 . ?
C4 C5 1.375(11) . ?
C5 H5 0.9300 . ?
C5 C6 1.369(11) . ?
C6 H6 0.9300 . ?
C6 C7 1.401(11) . ?
C7 H7 0.9300 . ?
C7 C8 1.386(10) . ?
C9 H9A 0.9700 . ?
C9 H9B 0.9700 . ?
C9 C10 1.497(12) . ?
C10 H10I 0.9700 . ?
C10 H10J 0.9700 . ?
C16 H16 0.9300 . ?
C17 C18 1.391(11) . ?
C17 C22 1.400(11) . ?
C18 C19 1.378(12) . ?
C18 C23 1.530(12) . ?
C19 H19 0.9300 . ?
C19 C20 1.356(13) . ?
C20 H20 0.9300 . ?
C20 C21 1.356(13) . ?
C21 H21 0.9300 . ?
C21 C22 1.384(11) . ?
C22 C26 1.514(12) . ?
C23 H23 0.9800 . ?
C23 C24 1.538(12) . ?
C23 C25 1.510(14) . ?
C24 H24A 0.9600 . ?
C24 H24B 0.9600 . ?
C24 H24C 0.9600 . ?
C25 H25A 0.9600 . ?
C25 H25B 0.9600 . ?
C25 H25C 0.9600 . ?
C26 H26 0.9800 . ?
C26 C27 1.526(12) . ?
C26 C28 1.520(13) . ?
C27 H27A 0.9600 . ?
C27 H27B 0.9600 . ?
C27 H27C 0.9600 . ?
C28 H28A 0.9600 . ?
C28 H28B 0.9600 . ?
C28 H28C 0.9600 . ?
C29 C30 1.485(11) . ?
C29 C57 1.479(10) . ?
C30 C31 1.478(11) . ?
C30 C44 1.367(10) . ?
C31 C32 1.388(11) . ?
C31 C36 1.384(11) . ?
C32 H32 0.9300 . ?
C32 C33 1.367(12) . ?
C33 H33 0.9300 . ?
C33 C34 1.337(13) . ?
C34 H34 0.9300 . ?
C34 C35 1.453(10) . ?
C35 H35 0.9300 . ?
C35 C36 1.386(11) . ?
C37 H37A 0.9700 . ?
C37 H37B 0.9700 . ?
C37 C38 1.525(11) . ?
C38 H38A 0.9700 . ?
C38 H38B 0.9700 . ?
C38 H38C 0.9700 . ?
C38 H38D 0.9700 . ?
C38 N5 1.472(8) . ?
C38 N5A 1.466(8) . ?
N5 C39 1.461(8) . ?
N5 C43 1.465(8) . ?
C39 H39A 0.9700 . ?
C39 H39B 0.9700 . ?
C39 C40 1.527(8) . ?
C40 H40A 0.9700 . ?
C40 H40B 0.9700 . ?
C40 C41 1.533(8) . ?
C41 H41A 0.9700 . ?
C41 H41B 0.9700 . ?
C41 C42 1.544(8) . ?
C42 H42A 0.9700 . ?
C42 H42B 0.9700 . ?
C42 C43 1.538(8) . ?
C43 H43A 0.9700 . ?
C43 H43B 0.9700 . ?
C44 H44 0.9800 . ?
C45 C46 1.429(11) . ?
C45 C50 1.413(11) . ?
C46 C47 1.388(12) . ?
C46 C51 1.496(12) . ?
C47 H47 0.9300 . ?
C47 C48 1.349(13) . ?
C48 H48 0.9300 . ?
C48 C49 1.372(13) . ?
C49 H49 0.9300 . ?
C49 C50 1.384(12) . ?
C50 C54 1.509(12) . ?
C51 H51 0.9800 . ?
C51 C52 1.533(13) . ?
C51 C53 1.531(13) . ?
C52 H52A 0.9600 . ?
C52 H52B 0.9600 . ?
C52 H52C 0.9600 . ?
C53 H53A 0.9600 . ?
C53 H53B 0.9600 . ?
C53 H53C 0.9600 . ?
C54 H54 0.9800 . ?
C54 C55 1.507(13) . ?
C54 C56 1.532(12) . ?
C55 H55A 0.9600 . ?
C55 H55B 0.9600 . ?
C55 H55C 0.9600 . ?
C56 H56A 0.9600 . ?
C56 H56B 0.9600 . ?
C56 H56C 0.9600 . ?
C57 C58 1.400(10) . ?
C58 H58 0.9300 . ?
C58 C59 1.402(11) . ?
C59 C60 1.399(12) . ?
C60 H60 0.9300 . ?
C60 C61 1.353(11) . ?
C61 H61 0.9300 . ?
C62 H62A 0.9600 . ?
C62 H62B 0.9600 . ?
C62 H62C 0.9600 . ?
C63 H63A 0.9600 . ?
C63 H63B 0.9600 . ?
C63 H63C 0.9600 . ?
C64 H64 0.9300 . ?
C64 C65 1.373(12) . ?
C65 H65 0.9300 . ?
C65 C66 1.387(14) . ?
C66 C67 1.359(13) . ?
C67 H67 0.9300 . ?
C67 C68 1.380(11) . ?
C68 H68 0.9300 . ?
C69 H69A 0.9600 . ?
C69 H69B 0.9600 . ?
C69 H69C 0.9600 . ?
C70 H70A 0.9600 . ?
C70 H70B 0.9600 . ?
C70 H70C 0.9600 . ?
Er2 N13 2.528(6) . ?
Er2 N16 2.233(6) . ?
Er2 N17 2.343(6) . ?
Er2 N19 2.448(7) . ?
Er2 C71 2.423(8) . ?
Er2 C99 2.560(8) . ?
Er2 C100 2.608(8) . ?
Er2 C114 2.555(8) . ?
Er2 C127 2.883(8) . ?
N11 C71 1.375(9) . ?
N11 C78 1.390(9) . ?
N11 C79 1.453(9) . ?
N13 C86 1.288(8) . ?
N13 C87 1.453(9) . ?
N14 C99 1.447(9) . ?
N14 C106 1.375(10) . ?
N14 C107 1.442(10) . ?
N16 C114 1.407(9) . ?
N16 C115 1.417(9) . ?
N17 C127 1.349(9) . ?
N17 C131 1.326(9) . ?
N18 C129 1.368(11) . ?
N18 C132 1.418(14) . ?
N18 C133 1.431(12) . ?
N19 C134 1.320(10) . ?
N19 C138 1.344(11) . ?
N20 C136 1.366(12) . ?
N20 C139 1.437(14) . ?
N20 C140 1.433(14) . ?
C71 C72 1.395(10) . ?
C72 C73 1.445(10) . ?
C72 C86 1.422(10) . ?
C73 C74 1.377(10) . ?
C73 C78 1.427(10) . ?
C74 H74 0.9300 . ?
C74 C75 1.388(11) . ?
C75 H75 0.9300 . ?
C75 C76 1.361(11) . ?
C76 H76 0.9300 . ?
C76 C77 1.379(11) . ?
C77 H77 0.9300 . ?
C77 C78 1.389(10) . ?
C79 H79A 0.9700 . ?
C79 H79B 0.9700 . ?
C79 H79C 0.9700 . ?
C79 H79D 0.9700 . ?
C79 C80 1.512(15) . ?
C79 C80A 1.508(16) . ?
N12 C80 1.437(13) . ?
N12 C81 1.456(14) . ?
N12 C85 1.450(14) . ?
C80 H80A 0.9700 . ?
C80 H80B 0.9700 . ?
C81 H81A 0.9700 . ?
C81 H81B 0.9700 . ?
C81 C82 1.508(14) . ?
C82 H82A 0.9700 . ?
C82 H82B 0.9700 . ?
C82 C83 1.496(14) . ?
C83 H83A 0.9700 . ?
C83 H83B 0.9700 . ?
C83 C84 1.499(14) . ?
C84 H84A 0.9700 . ?
C84 H84B 0.9700 . ?
C84 C85 1.515(14) . ?
C85 H85A 0.9700 . ?
C85 H85B 0.9700 . ?
C86 H86 0.9300 . ?
C87 C88 1.394(11) . ?
C87 C92 1.404(11) . ?
C88 C89 1.365(11) . ?
C88 C93 1.510(11) . ?
C89 H89 0.9300 . ?
C89 C90 1.374(12) . ?
C90 H90 0.9300 . ?
C90 C91 1.380(13) . ?
C91 H91 0.9300 . ?
C91 C92 1.377(11) . ?
C92 C96 1.514(12) . ?
C93 H93 0.9800 . ?
C93 C94 1.521(12) . ?
C93 C95 1.513(12) . ?
C94 H94A 0.9600 . ?
C94 H94B 0.9600 . ?
C94 H94C 0.9600 . ?
C95 H95A 0.9600 . ?
C95 H95B 0.9600 . ?
C95 H95C 0.9600 . ?
C96 H96 0.9800 . ?
C96 C97 1.507(14) . ?
C96 C98 1.532(12) . ?
C97 H97A 0.9600 . ?
C97 H97B 0.9600 . ?
C97 H97C 0.9600 . ?
C98 H98A 0.9600 . ?
C98 H98B 0.9600 . ?
C98 H98C 0.9600 . ?
C99 C100 1.502(10) . ?
C99 C127 1.455(10) . ?
C100 C101 1.465(10) . ?
C100 C114 1.373(10) . ?
C101 C102 1.395(11) . ?
C101 C106 1.401(11) . ?
C102 H102 0.9300 . ?
C102 C103 1.371(12) . ?
C103 H103 0.9300 . ?
C103 C104 1.349(13) . ?
C104 H104 0.9300 . ?
C104 C105 1.403(13) . ?
C105 H105 0.9300 . ?
C105 C106 1.388(11) . ?
C107 H10A 0.9700 . ?
C107 H10B 0.9700 . ?
C107 H10C 0.9700 . ?
C107 H10D 0.9700 . ?
C107 C108 1.545(8) . ?
C107 C141 1.540(9) . ?
C114 H114 0.9800 . ?
C115 C116 1.430(11) . ?
C115 C120 1.385(11) . ?
C116 C117 1.380(11) . ?
C116 C121 1.523(12) . ?
C117 H117 0.9300 . ?
C117 C118 1.389(12) . ?
C118 H118 0.9300 . ?
C118 C119 1.332(12) . ?
C119 H119 0.9300 . ?
C119 C120 1.402(12) . ?
C120 C124 1.546(12) . ?
C121 H121 0.9800 . ?
C121 H12A 0.9800 . ?
C121 C122 1.543(17) . ?
C121 C123 1.520(17) . ?
C121 C1A 1.536(12) . ?
C121 C148 1.500(12) . ?
C124 H124 0.9800 . ?
C124 H12B 0.9800 . ?
C124 C125 1.553(17) . ?
C124 C126 1.533(17) . ?
C124 C1N 1.544(13) . ?
C124 C142 1.532(12) . ?
C125 H12C 0.9600 . ?
C125 H12D 0.9600 . ?
C125 H12E 0.9600 . ?
C126 H12F 0.9600 . ?
C126 H12G 0.9600 . ?
C126 H12H 0.9600 . ?
C127 C128 1.397(10) . ?
C128 H128 0.9300 . ?
C128 C129 1.407(11) . ?
C129 C130 1.386(12) . ?
C130 H130 0.9300 . ?
C130 C131 1.361(11) . ?
C131 H131 0.9300 . ?
C132 H13A 0.9600 . ?
C132 H13B 0.9600 . ?
C132 H13C 0.9600 . ?
C133 H13D 0.9600 . ?
C133 H13E 0.9600 . ?
C133 H13F 0.9600 . ?
C134 H134 0.9300 . ?
C134 C135 1.353(12) . ?
C135 H135 0.9300 . ?
C135 C136 1.383(14) . ?
C136 C137 1.369(13) . ?
C137 H137 0.9300 . ?
C137 C138 1.376(11) . ?
C138 H138 0.9300 . ?
C139 H13G 0.9600 . ?
C139 H13H 0.9600 . ?
C139 H13I 0.9600 . ?
C140 H14A 0.9600 . ?
C140 H14B 0.9600 . ?
C140 H14C 0.9600 . ?
N15 C108 1.470(8) . ?
N15 C109 1.469(8) . ?
N15 C113 1.464(8) . ?
C108 H10E 0.9700 . ?
C108 H10F 0.9700 . ?
C109 H10G 0.9700 . ?
C109 H10H 0.9700 . ?
C109 C110 1.555(8) . ?
C110 H11A 0.9700 . ?
C110 H11B 0.9700 . ?
C110 C111 1.553(8) . ?
C111 H11C 0.9700 . ?
C111 H11D 0.9700 . ?
C111 C112 1.531(8) . ?
C112 H11E 0.9700 . ?
C112 H11F 0.9700 . ?
C112 C113 1.534(8) . ?
C113 H11G 0.9700 . ?
C113 H11H 0.9700 . ?
C122 H12I 0.9600 . ?
C122 H12J 0.9600 . ?
C122 H12K 0.9600 . ?
C123 H12L 0.9600 . ?
C123 H12M 0.9600 . ?
C123 H12N 0.9600 . ?
N15A C1B 1.474(9) . ?
N15A C1F 1.470(9) . ?
N15A C141 1.472(9) . ?
C1A H1AA 0.9600 . ?
C1A H1AB 0.9600 . ?
C1A H1AC 0.9600 . ?
C1B H1BA 0.9700 . ?
C1B H1BB 0.9700 . ?
C1B C1C 1.542(9) . ?
C1C H1CA 0.9700 . ?
C1C H1CB 0.9700 . ?
C1C C1D 1.542(9) . ?
C1D H1DA 0.9700 . ?
C1D H1DB 0.9700 . ?
C1D C1E 1.539(9) . ?
C1E H1EA 0.9700 . ?
C1E H1EB 0.9700 . ?
C1E C1F 1.538(9) . ?
C1F H1FA 0.9700 . ?
C1F H1FB 0.9700 . ?
C1N H1NA 0.9600 . ?
C1N H1NB 0.9600 . ?
C1N H1NC 0.9600 . ?
C142 H14D 0.9600 . ?
C142 H14E 0.9600 . ?
C142 H14F 0.9600 . ?
C141 H14G 0.9700 . ?
C141 H14H 0.9700 . ?
C148 H14I 0.9600 . ?
C148 H14J 0.9600 . ?
C148 H14K 0.9600 . ?
C1G H1GA 0.9600 . ?
C1G H1GB 0.9600 . ?
C1G H1GC 0.9600 . ?
C1G C1H 1.395(15) . ?
C1H C1I 1.395(8) . ?
C1H C1M 1.373(8) . ?
C1I H1I 0.9300 . ?
C1I C1J 1.380(8) . ?
C1J H1J 0.9300 . ?
C1J C1K 1.379(8) . ?
C1K H1K 0.9300 . ?
C1K C1L 1.391(8) . ?
C1L H1L 0.9300 . ?
C1L C1M 1.381(8) . ?
C1M H1M 0.9300 . ?
N5A C39A 1.469(8) . ?
N5A C43A 1.464(8) . ?
C39A H39C 0.9700 . ?
C39A H39D 0.9700 . ?
C39A C40A 1.538(8) . ?
C40A H40C 0.9700 . ?
C40A H40D 0.9700 . ?
C40A C41A 1.541(9) . ?
C41A H41C 0.9700 . ?
C41A H41D 0.9700 . ?
C41A C42A 1.541(8) . ?
C42A H42C 0.9700 . ?
C42A H42D 0.9700 . ?
C42A C43A 1.529(8) . ?
C43A H43C 0.9700 . ?
C43A H43D 0.9700 . ?
C11A H11K 0.9700 . ?
C11A H11L 0.9700 . ?
C11A C12A 1.484(16) . ?
C12A H12Q 0.9700 . ?
C12A H12R 0.9700 . ?
C12A C13A 1.483(16) . ?
C13A H13L 0.9700 . ?
C13A H13M 0.9700 . ?
C13A C14A 1.472(15) . ?
C14A H14N 0.9700 . ?
C14A H14O 0.9700 . ?
C14A C15A 1.488(16) . ?
C15A H15C 0.9700 . ?
C15A H15D 0.9700 . ?
N12A C80A 1.437(14) . ?
N12A C81A 1.440(13) . ?
N12A C85A 1.436(14) . ?
C80A H80C 0.9700 . ?
C80A H80D 0.9700 . ?
C81A H81C 0.9700 . ?
C81A H81D 0.9700 . ?
C81A C82A 1.488(14) . ?
C82A H82C 0.9700 . ?
C82A H82D 0.9700 . ?
C82A C83A 1.490(15) . ?
C83A H83C 0.9700 . ?
C83A H83D 0.9700 . ?
C83A C84A 1.493(14) . ?
C84A H84C 0.9700 . ?
C84A H84D 0.9700 . ?
C84A C85A 1.496(14) . ?
C85A H85C 0.9700 . ?
C85A H85D 0.9700 . ?
C1O H1OA 0.9600 . ?
C1O H1OB 0.9600 . ?
C1O H1OC 0.9600 . ?
C1O C1P 1.442(17) . ?
C1P C1Q 1.369(12) . ?
C1P C1U 1.380(12) . ?
C1Q H1Q 0.9300 . ?
C1Q C1R 1.394(12) . ?
C1R H1R 0.9300 . ?
C1R C1S 1.358(12) . ?
C1S H1S 0.9300 . ?
C1S C1T 1.375(12) . ?
C1T H1T 0.9300 . ?
C1T C1U 1.373(12) . ?
C1U H1U 0.9300 . ?

loop_
_geom_torsion_atom_site_label_1
_geom_torsion_atom_site_label_2
_geom_torsion_atom_site_label_3
_geom_torsion_atom_site_label_4
_geom_torsion
_geom_torsion_site_symmetry_1
_geom_torsion_site_symmetry_2
_geom_torsion_site_symmetry_3
_geom_torsion_site_symmetry_4
_geom_torsion_publ_flag
Er1 N3 C16 C2 -4.4(9) . . . . ?
Er1 N3 C17 C18 -79.6(9) . . . . ?
Er1 N3 C17 C22 99.5(9) . . . . ?
Er1 N6 C44 C30 -39.3(8) . . . . ?
Er1 N6 C45 C46 -74.7(14) . . . . ?
Er1 N6 C45 C50 103.4(11) . . . . ?
Er1 N7 C57 C29 3.9(7) . . . . ?
Er1 N7 C57 C58 -172.5(7) . . . . ?
Er1 N7 C61 C60 169.1(7) . . . . ?
Er1 N9 C64 C65 164.1(9) . . . . ?
Er1 N9 C68 C67 -163.1(7) . . . . ?
Er1 C1 C2 C3 -175.9(5) . . . . ?
Er1 C1 C2 C16 5.8(9) . . . . ?
Er1 C29 C30 C31 -132.5(5) . . . . ?
Er1 C29 C30 C44 39.0(9) . . . . ?
Er1 C29 C57 N7 -3.6(7) . . . . ?
Er1 C29 C57 C58 172.7(8) . . . . ?
Er1 C30 C31 C32 99.1(11) . . . . ?
Er1 C30 C31 C36 -79.7(10) . . . . ?
Er1 C30 C44 N6 34.2(7) . . . . ?
N1 C1 C2 C3 0.3(8) . . . . ?
N1 C1 C2 C16 -178.0(7) . . . . ?
N1 C9 C10 N2 -86.2(11) . . . . ?
N2 C11 C12 C13 -45(2) . . . . ?
N2 C11A C12A C13A -22(5) . . . . ?
C11 N2 C15 C14 -61.1(18) . . . . ?
C11 N2 C10 C9 155.5(12) . . . . ?
C11 C12 C13 C14 38(3) . . . . ?
C12 C13 C14 C15 -42(2) . . . . ?
C13 C14 C15 N2 53(2) . . . . ?
C15 N2 C11 C12 57.8(19) . . . . ?
C15 N2 C10 C9 -83.4(14) . . . . ?
N3 C17 C18 C19 -178.1(8) . . . . ?
N3 C17 C18 C23 -0.2(13) . . . . ?
N3 C17 C22 C21 176.5(8) . . . . ?
N3 C17 C22 C26 -0.5(13) . . . . ?
N4 C29 C30 Er1 142.8(6) . . . . ?
N4 C29 C30 C31 10.3(8) . . . . ?
N4 C29 C30 C44 -178.2(9) . . . . ?
N4 C29 C57 Er1 -150.9(7) . . . . ?
N4 C29 C57 N7 -154.5(7) . . . . ?
N4 C29 C57 C58 21.8(11) . . . . ?
N4 C37 C38 N5 -164.3(9) . . . . ?
N4 C37 C38 N5A 161.7(11) . . . . ?
N6 C45 C46 C47 178.6(8) . . . . ?
N6 C45 C46 C51 -1.8(13) . . . . ?
N6 C45 C50 C49 -178.0(8) . . . . ?
N6 C45 C50 C54 1.5(12) . . . . ?
N7 C57 C58 C59 -1.6(13) . . . . ?
N8 C59 C60 C61 179.7(9) . . . . ?
N9 C64 C65 C66 -1.2(19) . . . . ?
N10 C66 C67 C68 175.7(10) . . . . ?
C1 N1 C8 C3 -1.9(8) . . . . ?
C1 N1 C8 C7 177.4(7) . . . . ?
C1 N1 C9 C10 -94.9(10) . . . . ?
C1 C2 C3 C4 178.1(8) . . . . ?
C1 C2 C3 C8 -1.4(8) . . . . ?
C1 C2 C16 N3 -0.9(12) . . . . ?
C2 C3 C4 C5 178.8(8) . . . . ?
C2 C3 C8 N1 2.0(8) . . . . ?
C2 C3 C8 C7 -177.4(7) . . . . ?
C3 C2 C16 N3 -178.8(7) . . . . ?
C3 C4 C5 C6 -0.6(12) . . . . ?
C4 C3 C8 N1 -177.7(6) . . . . ?
C4 C3 C8 C7 2.9(11) . . . . ?
C4 C5 C6 C7 1.8(13) . . . . ?
C5 C6 C7 C8 -0.5(12) . . . . ?
C6 C7 C8 N1 178.9(7) . . . . ?
C6 C7 C8 C3 -1.8(11) . . . . ?
C8 N1 C1 Er1 175.4(6) . . . . ?
C8 N1 C1 C2 1.0(8) . . . . ?
C8 N1 C9 C10 89.2(10) . . . . ?
C8 C3 C4 C5 -1.7(11) . . . . ?
C9 N1 C1 Er1 -1.1(13) . . . . ?
C9 N1 C1 C2 -175.4(7) . . . . ?
C9 N1 C8 C3 174.4(7) . . . . ?
C9 N1 C8 C7 -6.3(13) . . . . ?
C10 N2 C11 C12 179.9(14) . . . . ?
C10 N2 C15 C14 176.3(12) . . . . ?
C10 N2 C11A C12A -180(3) . . . . ?
C10 N2 C15A C14A -166(3) . . . . ?
C16 N3 C17 C18 97.1(9) . . . . ?
C16 N3 C17 C22 -83.8(10) . . . . ?
C16 C2 C3 C4 -3.7(14) . . . . ?
C16 C2 C3 C8 176.7(7) . . . . ?
C17 N3 C16 C2 178.1(7) . . . . ?
C17 C18 C19 C20 0.0(16) . . . . ?
C17 C18 C23 C24 130.4(10) . . . . ?
C17 C18 C23 C25 -102.7(11) . . . . ?
C17 C22 C26 C27 -142.0(9) . . . . ?
C17 C22 C26 C28 94.3(10) . . . . ?
C18 C17 C22 C21 -4.4(13) . . . . ?
C18 C17 C22 C26 178.5(8) . . . . ?
C18 C19 C20 C21 -1.2(18) . . . . ?
C19 C18 C23 C24 -51.7(13) . . . . ?
C19 C18 C23 C25 75.1(12) . . . . ?
C19 C20 C21 C22 -0.5(18) . . . . ?
C20 C21 C22 C17 3.3(15) . . . . ?
C20 C21 C22 C26 -179.6(10) . . . . ?
C21 C22 C26 C27 41.0(13) . . . . ?
C21 C22 C26 C28 -82.6(11) . . . . ?
C22 C17 C18 C19 2.8(13) . . . . ?
C22 C17 C18 C23 -179.3(8) . . . . ?
C23 C18 C19 C20 -177.9(10) . . . . ?
C29 N4 C36 C31 10.2(9) . . . . ?
C29 N4 C36 C35 -167.8(9) . . . . ?
C29 N4 C37 C38 -136.2(8) . . . . ?
C29 C30 C31 C32 174.4(9) . . . . ?
C29 C30 C31 C36 -4.4(9) . . . . ?
C29 C30 C44 Er1 -38.1(9) . . . . ?
C29 C30 C44 N6 -3.8(15) . . . . ?
C29 C57 C58 C59 -177.7(8) . . . . ?
C30 C29 C57 Er1 71.3(7) . . . . ?
C30 C29 C57 N7 67.7(11) . . . . ?
C30 C29 C57 C58 -116.0(10) . . . . ?
C30 C31 C32 C33 -177.1(9) . . . . ?
C30 C31 C36 N4 -3.6(10) . . . . ?
C30 C31 C36 C35 174.5(8) . . . . ?
C31 C30 C44 Er1 132.2(7) . . . . ?
C31 C30 C44 N6 166.5(7) . . . . ?
C31 C32 C33 C34 1.2(17) . . . . ?
C32 C31 C36 N4 177.5(7) . . . . ?
C32 C31 C36 C35 -4.4(14) . . . . ?
C32 C33 C34 C35 -1.1(19) . . . . ?
C33 C34 C35 C36 -1.6(16) . . . . ?
C34 C35 C36 N4 -177.9(9) . . . . ?
C34 C35 C36 C31 4.3(14) . . . . ?
C36 N4 C29 Er1 78.1(10) . . . . ?
C36 N4 C29 C30 -12.8(8) . . . . ?
C36 N4 C29 C57 -157.7(7) . . . . ?
C36 N4 C37 C38 85.0(10) . . . . ?
C36 C31 C32 C33 1.6(14) . . . . ?
C37 N4 C29 Er1 -65.4(12) . . . . ?
C37 N4 C29 C30 -156.2(7) . . . . ?
C37 N4 C29 C57 58.9(10) . . . . ?
C37 N4 C36 C31 154.1(7) . . . . ?
C37 N4 C36 C35 -23.9(13) . . . . ?
C37 C38 N5 C39 -68.7(16) . . . . ?
C37 C38 N5 C43 163.5(13) . . . . ?
C37 C38 N5A C39A -167.1(16) . . . . ?
C37 C38 N5A C43A 65(2) . . . . ?
C38 N5 C39 C40 173.1(14) . . . . ?
C38 N5 C43 C42 179.9(14) . . . . ?
C38 N5A C39A C40A 176.5(18) . . . . ?
C38 N5A C43A C42A 170(2) . . . . ?
N5 C39 C40 C41 58(2) . . . . ?
C39 N5 C43 C42 56(2) . . . . ?
C39 C40 C41 C42 -55(2) . . . . ?
C40 C41 C42 C43 59(2) . . . . ?
C41 C42 C43 N5 -55(2) . . . . ?
C43 N5 C39 C40 -62(2) . . . . ?
C44 N6 C45 C46 72.5(10) . . . . ?
C44 N6 C45 C50 -109.4(8) . . . . ?
C44 C30 C31 C32 1.5(14) . . . . ?
C44 C30 C31 C36 -177.3(8) . . . . ?
C45 N6 C44 Er1 -164.8(7) . . . . ?
C45 N6 C44 C30 155.9(8) . . . . ?
C45 C46 C47 C48 -0.6(15) . . . . ?
C45 C46 C51 C52 127.7(10) . . . . ?
C45 C46 C51 C53 -108.9(10) . . . . ?
C45 C50 C54 C55 81.2(10) . . . . ?
C45 C50 C54 C56 -152.3(9) . . . . ?
C46 C45 C50 C49 0.2(12) . . . . ?
C46 C45 C50 C54 179.7(8) . . . . ?
C46 C47 C48 C49 0.2(16) . . . . ?
C47 C46 C51 C52 -52.6(13) . . . . ?
C47 C46 C51 C53 70.8(12) . . . . ?
C47 C48 C49 C50 0.5(16) . . . . ?
C48 C49 C50 C45 -0.7(14) . . . . ?
C48 C49 C50 C54 179.8(9) . . . . ?
C49 C50 C54 C55 -99.3(11) . . . . ?
C49 C50 C54 C56 27.2(13) . . . . ?
C50 C45 C46 C47 0.4(13) . . . . ?
C50 C45 C46 C51 -179.9(8) . . . . ?
C51 C46 C47 C48 179.7(10) . . . . ?
C57 N7 C61 C60 -3.3(13) . . . . ?
C57 C29 C30 Er1 -76.7(8) . . . . ?
C57 C29 C30 C31 150.8(8) . . . . ?
C57 C29 C30 C44 -37.7(14) . . . . ?
C57 C58 C59 N8 179.9(9) . . . . ?
C57 C58 C59 C60 0.8(14) . . . . ?
C58 C59 C60 C61 -1.2(14) . . . . ?
C59 C60 C61 N7 2.5(15) . . . . ?
C61 N7 C57 Er1 175.3(8) . . . . ?
C61 N7 C57 C29 179.2(7) . . . . ?
C61 N7 C57 C58 2.8(12) . . . . ?
C62 N8 C59 C58 -4.1(18) . . . . ?
C62 N8 C59 C60 175.0(12) . . . . ?
C63 N8 C59 C58 175.4(10) . . . . ?
C63 N8 C59 C60 -5.6(16) . . . . ?
C64 N9 C68 C67 2.0(14) . . . . ?
C64 C65 C66 N10 -174.9(12) . . . . ?
C64 C65 C66 C67 2.5(19) . . . . ?
C65 C66 C67 C68 -1.7(17) . . . . ?
C66 C67 C68 N9 -0.6(16) . . . . ?
C68 N9 C64 C65 -1.1(16) . . . . ?
C69 N10 C66 C65 -1(2) . . . . ?
C69 N10 C66 C67 -178.8(12) . . . . ?
C70 N10 C66 C65 175.9(13) . . . . ?
C70 N10 C66 C67 -1.4(19) . . . . ?
Er2 N13 C86 C72 6.9(9) . . . . ?
Er2 N13 C87 C88 -101.8(8) . . . . ?
Er2 N13 C87 C92 78.0(9) . . . . ?
Er2 N16 C114 C100 42.3(8) . . . . ?
Er2 N16 C115 C116 -111.4(12) . . . . ?
Er2 N16 C115 C120 66.4(15) . . . . ?
Er2 N17 C127 C99 -2.6(7) . . . . ?
Er2 N17 C127 C128 171.3(7) . . . . ?
Er2 N17 C131 C130 -167.3(7) . . . . ?
Er2 N19 C134 C135 -166.5(9) . . . . ?
Er2 N19 C138 C137 165.9(7) . . . . ?
Er2 C71 C72 C73 172.1(5) . . . . ?
Er2 C71 C72 C86 -11.0(9) . . . . ?
Er2 C99 C100 C101 131.2(5) . . . . ?
Er2 C99 C100 C114 -40.2(9) . . . . ?
Er2 C99 C127 N17 2.3(7) . . . . ?
Er2 C99 C127 C128 -171.4(7) . . . . ?
Er2 C100 C101 C102 -96.1(11) . . . . ?
Er2 C100 C101 C106 84.1(9) . . . . ?
Er2 C100 C114 N16 -37.1(7) . . . . ?
N11 C71 C72 C73 -0.3(8) . . . . ?
N11 C71 C72 C86 176.6(6) . . . . ?
N11 C79 C80 N12 155.9(18) . . . . ?
N11 C79 C80A N12A 134.4(16) . . . . ?
N13 C87 C88 C89 -176.7(8) . . . . ?
N13 C87 C88 C93 2.3(12) . . . . ?
N13 C87 C92 C91 178.6(8) . . . . ?
N13 C87 C92 C96 -0.3(13) . . . . ?
N14 C99 C100 Er2 -141.5(5) . . . . ?
N14 C99 C100 C101 -10.3(8) . . . . ?
N14 C99 C100 C114 178.3(8) . . . . ?
N14 C99 C127 Er2 151.3(7) . . . . ?
N14 C99 C127 N17 153.6(7) . . . . ?
N14 C99 C127 C128 -20.1(11) . . . . ?
N14 C107 C108 N15 155.2(13) . . . . ?
N14 C107 C141 N15A -175(4) . . . . ?
N16 C115 C116 C117 -179.6(8) . . . . ?
N16 C115 C116 C121 -0.4(12) . . . . ?
N16 C115 C120 C119 179.7(8) . . . . ?
N16 C115 C120 C124 1.7(13) . . . . ?
N17 C127 C128 C129 0.9(13) . . . . ?
N18 C129 C130 C131 179.2(9) . . . . ?
N19 C134 C135 C136 2(2) . . . . ?
N20 C136 C137 C138 -177.4(10) . . . . ?
C71 N11 C78 C73 0.5(8) . . . . ?
C71 N11 C78 C77 -177.7(8) . . . . ?
C71 N11 C79 C80 107.5(14) . . . . ?
C71 N11 C79 C80A 99.5(16) . . . . ?
C71 C72 C73 C74 179.7(8) . . . . ?
C71 C72 C73 C78 0.6(8) . . . . ?
C71 C72 C86 N13 2.7(11) . . . . ?
C72 C73 C74 C75 -178.5(8) . . . . ?
C72 C73 C78 N11 -0.6(8) . . . . ?
C72 C73 C78 C77 177.8(7) . . . . ?
C73 C72 C86 N13 179.1(7) . . . . ?
C73 C74 C75 C76 0.4(12) . . . . ?
C74 C73 C78 N11 -180.0(6) . . . . ?
C74 C73 C78 C77 -1.5(11) . . . . ?
C74 C75 C76 C77 -0.5(13) . . . . ?
C75 C76 C77 C78 -0.4(12) . . . . ?
C76 C77 C78 N11 179.4(8) . . . . ?
C76 C77 C78 C73 1.4(11) . . . . ?
C78 N11 C71 Er2 -168.4(7) . . . . ?
C78 N11 C71 C72 -0.2(8) . . . . ?
C78 N11 C79 C80 -71.0(15) . . . . ?
C78 N11 C79 C80A -79.0(16) . . . . ?
C78 C73 C74 C75 0.6(11) . . . . ?
C79 N11 C71 Er2 12.9(13) . . . . ?
C79 N11 C71 C72 -178.8(7) . . . . ?
C79 N11 C78 C73 179.2(7) . . . . ?
C79 N11 C78 C77 1.0(13) . . . . ?
N12 C81 C82 C83 64(2) . . . . ?
C80 N12 C81 C82 168(2) . . . . ?
C80 N12 C85 C84 -173.1(18) . . . . ?
C81 N12 C80 C79 179(2) . . . . ?
C81 N12 C85 C84 65(2) . . . . ?
C81 C82 C83 C84 -51(3) . . . . ?
C82 C83 C84 C85 49(3) . . . . ?
C83 C84 C85 N12 -58(3) . . . . ?
C85 N12 C80 C79 62(3) . . . . ?
C85 N12 C81 C82 -70(2) . . . . ?
C86 N13 C87 C88 80.4(9) . . . . ?
C86 N13 C87 C92 -99.9(9) . . . . ?
C86 C72 C73 C74 3.0(14) . . . . ?
C86 C72 C73 C78 -176.1(7) . . . . ?
C87 N13 C86 C72 -174.8(6) . . . . ?
C87 C88 C89 C90 -2.3(15) . . . . ?
C87 C88 C93 C94 139.0(9) . . . . ?
C87 C88 C93 C95 -96.5(10) . . . . ?
C87 C92 C96 C97 97.5(11) . . . . ?
C87 C92 C96 C98 -136.2(9) . . . . ?
C88 C87 C92 C91 -1.7(13) . . . . ?
C88 C87 C92 C96 179.5(9) . . . . ?
C88 C89 C90 C91 -0.7(17) . . . . ?
C89 C88 C93 C94 -42.0(12) . . . . ?
C89 C88 C93 C95 82.5(11) . . . . ?
C89 C90 C91 C92 2.6(17) . . . . ?
C90 C91 C92 C87 -1.4(15) . . . . ?
C90 C91 C92 C96 177.5(10) . . . . ?
C91 C92 C96 C97 -81.4(12) . . . . ?
C91 C92 C96 C98 45.0(13) . . . . ?
C92 C87 C88 C89 3.5(13) . . . . ?
C92 C87 C88 C93 -177.5(8) . . . . ?
C93 C88 C89 C90 178.7(9) . . . . ?
C99 N14 C106 C101 -8.4(9) . . . . ?
C99 N14 C106 C105 169.1(8) . . . . ?
C99 N14 C107 C108 130.9(12) . . . . ?
C99 N14 C107 C141 140(3) . . . . ?
C99 C100 C101 C102 -174.6(9) . . . . ?
C99 C100 C101 C106 5.6(9) . . . . ?
C99 C100 C114 Er2 39.9(9) . . . . ?
C99 C100 C114 N16 2.8(14) . . . . ?
C99 C127 C128 C129 174.3(8) . . . . ?
C100 C99 C127 Er2 -68.9(7) . . . . ?
C100 C99 C127 N17 -66.5(11) . . . . ?
C100 C99 C127 C128 119.7(9) . . . . ?
C100 C101 C102 C103 177.9(8) . . . . ?
C100 C101 C106 N14 1.5(10) . . . . ?
C100 C101 C106 C105 -176.2(7) . . . . ?
C101 C100 C114 Er2 -130.5(7) . . . . ?
C101 C100 C114 N16 -167.6(7) . . . . ?
C101 C102 C103 C104 -1.6(15) . . . . ?
C102 C101 C106 N14 -178.3(7) . . . . ?
C102 C101 C106 C105 4.0(13) . . . . ?
C102 C103 C104 C105 3.8(18) . . . . ?
C103 C104 C105 C106 -2.1(16) . . . . ?
C104 C105 C106 N14 -179.0(9) . . . . ?
C104 C105 C106 C101 -1.8(14) . . . . ?
C106 N14 C99 Er2 -73.7(10) . . . . ?
C106 N14 C99 C100 11.6(8) . . . . ?
C106 N14 C99 C127 159.0(7) . . . . ?
C106 N14 C107 C108 -87.7(13) . . . . ?
C106 N14 C107 C141 -78(3) . . . . ?
C106 C101 C102 C103 -2.3(13) . . . . ?
C107 N14 C99 Er2 71.2(11) . . . . ?
C107 N14 C99 C100 156.4(7) . . . . ?
C107 N14 C99 C127 -56.1(10) . . . . ?
C107 N14 C106 C101 -153.9(7) . . . . ?
C107 N14 C106 C105 23.6(13) . . . . ?
C114 N16 C115 C116 106.8(8) . . . . ?
C114 N16 C115 C120 -75.5(10) . . . . ?
C114 C100 C101 C102 -1.8(14) . . . . ?
C114 C100 C101 C106 178.5(7) . . . . ?
C115 N16 C114 Er2 164.2(7) . . . . ?
C115 N16 C114 C100 -153.4(8) . . . . ?
C115 C116 C117 C118 -0.5(14) . . . . ?
C115 C116 C121 C122 -114(2) . . . . ?
C115 C116 C121 C123 124(3) . . . . ?
C115 C116 C121 C1A 150.2(13) . . . . ?
C115 C116 C121 C148 -82.6(15) . . . . ?
C115 C120 C124 C125 -107(4) . . . . ?
C115 C120 C124 C126 131(4) . . . . ?
C115 C120 C124 C1N 107.6(15) . . . . ?
C115 C120 C124 C142 -129.4(16) . . . . ?
C116 C115 C120 C119 -2.6(13) . . . . ?
C116 C115 C120 C124 179.5(8) . . . . ?
C116 C117 C118 C119 -1.6(16) . . . . ?
C117 C116 C121 C122 65(3) . . . . ?
C117 C116 C121 C123 -57(3) . . . . ?
C117 C116 C121 C1A -30.6(17) . . . . ?
C117 C116 C121 C148 96.6(15) . . . . ?
C117 C118 C119 C120 1.6(16) . . . . ?
C118 C119 C120 C115 0.5(15) . . . . ?
C118 C119 C120 C124 178.6(9) . . . . ?
C119 C120 C124 C125 75(4) . . . . ?
C119 C120 C124 C126 -47(4) . . . . ?
C119 C120 C124 C1N -70.4(16) . . . . ?
C119 C120 C124 C142 52.6(18) . . . . ?
C120 C115 C116 C117 2.5(13) . . . . ?
C120 C115 C116 C121 -178.3(8) . . . . ?
C121 C116 C117 C118 -179.7(9) . . . . ?
C127 N17 C131 C130 3.0(12) . . . . ?
C127 C99 C100 Er2 74.8(8) . . . . ?
C127 C99 C100 C101 -153.9(8) . . . . ?
C127 C99 C100 C114 34.6(14) . . . . ?
C127 C128 C129 N18 -179.1(9) . . . . ?
C127 C128 C129 C130 1.1(13) . . . . ?
C128 C129 C130 C131 -1.1(14) . . . . ?
C129 C130 C131 N17 -1.0(14) . . . . ?
C131 N17 C127 Er2 -174.1(8) . . . . ?
C131 N17 C127 C99 -176.7(7) . . . . ?
C131 N17 C127 C128 -2.9(11) . . . . ?
C132 N18 C129 C128 -1.6(17) . . . . ?
C132 N18 C129 C130 178.2(12) . . . . ?
C133 N18 C129 C128 -179.6(10) . . . . ?
C133 N18 C129 C130 0.2(16) . . . . ?
C134 N19 C138 C137 -3.0(14) . . . . ?
C134 C135 C136 N20 175.9(12) . . . . ?
C134 C135 C136 C137 -3.4(19) . . . . ?
C135 C136 C137 C138 2.0(16) . . . . ?
C136 C137 C138 N19 1.3(15) . . . . ?
C138 N19 C134 C135 1.5(16) . . . . ?
C139 N20 C136 C135 -1(2) . . . . ?
C139 N20 C136 C137 178.3(12) . . . . ?
C140 N20 C136 C135 -177.8(12) . . . . ?
C140 N20 C136 C137 1.5(18) . . . . ?
N15 C109 C110 C111 60.6(17) . . . . ?
C108 N15 C109 C110 -175.8(15) . . . . ?
C108 N15 C113 C112 -173.4(13) . . . . ?
C109 N15 C108 C107 -164.9(15) . . . . ?
C109 N15 C113 C112 72.2(18) . . . . ?
C109 C110 C111 C112 -63.6(19) . . . . ?
C110 C111 C112 C113 61.1(19) . . . . ?
C111 C112 C113 N15 -64.3(18) . . . . ?
C113 N15 C108 C107 78.7(19) . . . . ?
C113 N15 C109 C110 -65.7(16) . . . . ?
N15A C1B C1C C1D 90(4) . . . . ?
C1B N15A C1F C1E 21(6) . . . . ?
C1B N15A C141 C107 157(4) . . . . ?
C1B C1C C1D C1E -57(5) . . . . ?
C1C C1D C1E C1F 28(8) . . . . ?
C1D C1E C1F N15A -3(8) . . . . ?
C1F N15A C1B C1C -73(5) . . . . ?
C1F N15A C141 C107 -23(9) . . . . ?
C141 N15A C1B C1C 107(6) . . . . ?
C141 N15A C1F C1E -160(5) . . . . ?
C1G C1H C1I C1J -179.5(15) . . . . ?
C1G C1H C1M C1L -177.2(16) . . . . ?
C1H C1I C1J C1K -4(3) . . . . ?
C1I C1H C1M C1L 7(3) . . . . ?
C1I C1J C1K C1L 7(3) . . . . ?
C1J C1K C1L C1M -4(3) . . . . ?
C1K C1L C1M C1H -3(3) . . . . ?
C1M C1H C1I C1J -3(2) . . . . ?
N5A C39A C40A C41A 72(2) . . . . ?
C39A N5A C43A C42A 45(3) . . . . ?
C39A C40A C41A C42A -70(2) . . . . ?
C40A C41A C42A C43A 59(3) . . . . ?
C41A C42A C43A N5A -46(3) . . . . ?
C43A N5A C39A C40A -59(3) . . . . ?
C11A N2 C10 C9 116(2) . . . . ?
C11A N2 C15A C14A -51(4) . . . . ?
C11A C12A C13A C14A -25(7) . . . . ?
C12A C13A C14A C15A 35(7) . . . . ?
C13A C14A C15A N2 3(6) . . . . ?
C15A N2 C10 C9 -121(2) . . . . ?
C15A N2 C11A C12A 61(4) . . . . ?
N12A C81A C82A C83A 58(3) . . . . ?
C80A N12A C81A C82A 180(2) . . . . ?
C80A N12A C85A C84A -179(2) . . . . ?
C81A N12A C80A C79 -158(2) . . . . ?
C81A N12A C85A C84A 47(3) . . . . ?
C81A C82A C83A C84A -62(3) . . . . ?
C82A C83A C84A C85A 60(3) . . . . ?
C83A C84A C85A N12A -54(3) . . . . ?
C85A N12A C80A C79 71(3) . . . . ?
C85A N12A C81A C82A -49(3) . . . . ?
C1O C1P C1Q C1R -173.9(19) . . . . ?
C1O C1P C1U C1T 180(2) . . . . ?
C1P C1Q C1R C1S -12(4) . . . . ?
C1Q C1P C1U C1T 2(4) . . . . ?
C1Q C1R C1S C1T 15(5) . . . . ?
C1R C1S C1T C1U -9(5) . . . . ?
C1S C1T C1U C1P 0(5) . . . . ?
C1U C1P C1Q C1R 5(3) . . . . ?
